data_7249971
loop_
_publ_author_name
'Kopotkov, Vyacheslav A.'
'Zorina, Leokadiya V.'
'Simonov, Sergey V.'
'Korchagin, Denis V.'
'Zhidkov, Mikhail V.'
'Dmitriev, Alexei I.'
'Mahmoudi, Ghodrat'
'Yagubskii, Eduard B.'

_publ_section_title
;
 Mononuclear complexes of dysprosium(iii) with 2,6-diacetylpyridine
 bis(isonicotinoylhydrazone): synthesis, crystal structure, and magnetic
 properties
;
_journal_issue 13
_journal_name_full CrystEngComm
_journal_page_first 2012
_journal_page_last 2024
_journal_paper_doi 10.1039/D5CE00066A
_journal_volume 27
_journal_year 2025
_chemical_formula_moiety 'C57 H84 Dy N7 O4 P2, 2(C F3 O3 S)'
_chemical_formula_sum 'C59 H84 Dy F6 N7 O10 P2 S2'
_chemical_formula_weight 1453.89
_space_group_crystal_system triclinic
_space_group_IT_number 2
_space_group_name_Hall '-P 1'
_space_group_name_H-M_alt 'P -1'
_atom_sites_solution_hydrogens geom
_atom_sites_solution_primary direct
_atom_sites_solution_secondary difmap
_audit_creation_method SHELXL-2018/3
_audit_update_record
;
2024-12-24 deposited with the CCDC.	2025-02-19 downloaded from the CCDC.
;
_cell_angle_alpha 108.328(2)
_cell_angle_beta 98.490(2)
_cell_angle_gamma 98.959(2)
_cell_formula_units_Z 4
_cell_length_a 12.8264(3)
_cell_length_b 23.1597(7)
_cell_length_c 25.9044(6)
_cell_measurement_reflns_used 25201
_cell_measurement_temperature 120(1)
_cell_measurement_theta_max 28.0730
_cell_measurement_theta_min 2.0520
_cell_volume 7055.2(3)
_computing_cell_refinement 'CrysAlisPro 1.171.41.122a (Rigaku OD, 2021)'
_computing_data_collection 'EXPO (STOE, 1999)'
_computing_data_reduction 'CrysAlisPro 1.171.41.122a (Rigaku OD, 2021)'
_computing_publication_material 'WinGX publication routines (Farrugia, 1999)'
_computing_structure_refinement 'SHELXL-2018/3 (Sheldrick, 2018)'
_computing_structure_solution 'SHELXS-97 (Sheldrick, 2008)'
_diffrn_ambient_environment N~2~
_diffrn_ambient_temperature 120(1)
_diffrn_detector 'Image Plate'
_diffrn_detector_area_resol_mean 6.67
_diffrn_measured_fraction_theta_full 0.981
_diffrn_measured_fraction_theta_max 0.981
_diffrn_measurement_device diffractometer
_diffrn_measurement_device_type STOE
_diffrn_measurement_method '\f scans'
_diffrn_radiation_monochromator graphite
_diffrn_radiation_probe x-ray
_diffrn_radiation_type 'Mo K\a'
_diffrn_radiation_wavelength 0.71073
_diffrn_reflns_av_R_equivalents 0.0467
_diffrn_reflns_av_unetI/netI 0.0290
_diffrn_reflns_Laue_measured_fraction_full 0.981
_diffrn_reflns_Laue_measured_fraction_max 0.981
_diffrn_reflns_limit_h_max 15
_diffrn_reflns_limit_h_min -15
_diffrn_reflns_limit_k_max 28
_diffrn_reflns_limit_k_min -28
_diffrn_reflns_limit_l_max 31
_diffrn_reflns_limit_l_min -31
_diffrn_reflns_number 26316
_diffrn_reflns_point_group_measured_fraction_full 0.981
_diffrn_reflns_point_group_measured_fraction_max 0.981
_diffrn_reflns_theta_full 25.681
_diffrn_reflns_theta_max 25.681
_diffrn_reflns_theta_min 1.918
_diffrn_source 'fine-focus sealed X-ray tube'
_diffrn_source_type 'Enhance (Mo) X-ray Source'
_exptl_absorpt_coefficient_mu 1.235
_exptl_absorpt_correction_T_max 1.00000
_exptl_absorpt_correction_T_min 0.95414
_exptl_absorpt_correction_type multi-scan
_exptl_absorpt_process_details
;
CrysAlisPro 1.171.40.67a (Rigaku Oxford Diffraction, 2019)
Empirical absorption correction using spherical harmonics,
 implemented in SCALE3 ABSPACK scaling algorithm.
;
_exptl_crystal_colour yellow
_exptl_crystal_density_diffrn 1.369
_exptl_crystal_description prism
_exptl_crystal_F_000 2996
_exptl_crystal_size_max 0.500
_exptl_crystal_size_mid 0.450
_exptl_crystal_size_min 0.200
_refine_diff_density_max 3.363
_refine_diff_density_min -1.920
_refine_diff_density_rms 0.154
_refine_ls_extinction_method none
_refine_ls_goodness_of_fit_ref 1.173
_refine_ls_hydrogen_treatment constr
_refine_ls_matrix_type full
_refine_ls_number_parameters 1863
_refine_ls_number_reflns 26316
_refine_ls_number_restraints 1350
_refine_ls_restrained_S_all 1.179
_refine_ls_R_factor_all 0.1010
_refine_ls_R_factor_gt 0.0611
_refine_ls_shift/su_max 0.002
_refine_ls_shift/su_mean 0.000
_refine_ls_structure_factor_coef Fsqd
_refine_ls_weighting_details 'w=1/[\s^2^(Fo^2^)+(0.0242P)^2^+77.9940P] where P=(Fo^2^+2Fc^2^)/3'
_refine_ls_weighting_scheme calc
_refine_ls_wR_factor_gt 0.1279
_refine_ls_wR_factor_ref 0.1651
_reflns_Friedel_coverage 0.000
_reflns_number_gt 19820
_reflns_number_total 26316
_reflns_threshold_expression 'I > 2\s(I)'
_cod_data_source_file d5ce00066a2.cif
_cod_data_source_block Dypyr3
_cod_depositor_comments 'Adding full bibliography for 7249970--7249973.cif.'
_cod_database_code 7249971
_shelx_shelxl_version_number 2018/3
_shelx_space_group_comment
;
The symmetry employed for this shelxl refinement is uniquely defined
by the following loop, which should always be used as a source of
symmetry information in preference to the above space-group names.
They are only intended as comments.
;
_shelx_estimated_absorpt_t_min 0.577
_shelx_estimated_absorpt_t_max 0.790
_oxdiff_exptl_absorpt_empirical_full_min 0.874
_oxdiff_exptl_absorpt_empirical_full_max 1.114
_oxdiff_exptl_absorpt_empirical_details
;
Empirical correction (ABSPACK) includes:
- Absorption correction using spherical harmonics
- Frame scaling
;

loop_
_space_group_symop_operation_xyz
'x, y, z'
'-x, -y, -z'

loop_
_atom_site_label
_atom_site_type_symbol
_atom_site_fract_x
_atom_site_fract_y
_atom_site_fract_z
_atom_site_U_iso_or_equiv
_atom_site_adp_type
_atom_site_occupancy
_atom_site_site_symmetry_order
_atom_site_calc_flag
_atom_site_refinement_flags_posn
_atom_site_refinement_flags_adp
_atom_site_refinement_flags_occupancy
_atom_site_disorder_assembly
_atom_site_disorder_group
Dy1 Dy 0.42436(2) 0.08582(2) 0.24480(2) 0.02050(8) Uani 1 1 d . . . . .
P1 P 0.57842(15) -0.02332(9) 0.17129(7) 0.0284(4) Uani 1 1 d . . . . .
P2 P 0.30036(14) 0.21422(8) 0.32040(7) 0.0247(4) Uani 1 1 d . . . . .
O1 O 0.4555(4) 0.1315(2) 0.17979(17) 0.0263(10) Uani 1 1 d . . . . .
O2 O 0.5814(3) 0.12996(19) 0.30898(17) 0.0188(9) Uani 1 1 d . U . . .
O3 O 0.5037(4) 0.0102(2) 0.20353(18) 0.0266(10) Uani 1 1 d . . . . .
O4 O 0.3503(3) 0.16041(19) 0.29262(17) 0.0212(9) Uani 1 1 d . . . . .
N1 N 0.2889(4) 0.0796(2) 0.1209(2) 0.0186(11) Uani 1 1 d . . . . .
N2 N 0.2770(4) 0.0537(2) 0.1628(2) 0.0179(10) Uani 1 1 d . . . . .
N3 N 0.2687(4) 0.0104(2) 0.24405(19) 0.0174(10) Uani 1 1 d . . . . .
N4 N 0.4412(4) 0.0495(2) 0.3247(2) 0.0198(11) Uani 1 1 d . . . . .
N5 N 0.5371(4) 0.0732(2) 0.3648(2) 0.0198(11) Uani 1 1 d . . . . .
N6 N 0.4547(5) 0.2157(3) 0.0267(2) 0.0307(13) Uani 1 1 d . . . . .
H6 H 0.469262 0.236923 0.004850 0.037 Uiso 1 1 calc R U . . .
N7 N 0.9033(4) 0.2096(3) 0.4620(2) 0.0284(13) Uani 1 1 d . . . . .
C1 C 0.3361(5) 0.1405(3) 0.0463(3) 0.0265(14) Uani 1 1 d . . . . .
H1 H 0.270114 0.110558 0.035834 0.032 Uiso 1 1 calc R U . . .
C2 C 0.3613(6) 0.1743(3) 0.0129(3) 0.0293(15) Uani 1 1 d . . . . .
H2 H 0.311585 0.168002 -0.020370 0.035 Uiso 1 1 calc R U . . .
C3 C 0.5263(6) 0.2254(3) 0.0733(3) 0.0320(16) Uani 1 1 d . . . . .
H3 H 0.592831 0.254617 0.082204 0.038 Uiso 1 1 calc R U . . .
C4 C 0.5045(6) 0.1934(3) 0.1086(3) 0.0280(15) Uani 1 1 d . . . . .
H4 H 0.555570 0.200689 0.141743 0.034 Uiso 1 1 calc R U . . .
C5 C 0.4082(5) 0.1506(3) 0.0956(3) 0.0211(13) Uani 1 1 d . . . . .
C6 C 0.3847(5) 0.1179(3) 0.1354(3) 0.0193(13) Uani 1 1 d . . . . .
C7 C 0.0953(5) -0.0025(4) 0.1062(3) 0.0319(17) Uani 1 1 d . . . . .
H7A H 0.069384 -0.047784 0.092333 0.048 Uiso 1 1 calc R U . . .
H7B H 0.120709 0.010621 0.076947 0.048 Uiso 1 1 calc R U . . .
H7C H 0.036251 0.017698 0.117066 0.048 Uiso 1 1 calc R U . . .
C8 C 0.1868(5) 0.0161(3) 0.1560(2) 0.0181(12) Uani 1 1 d . . . . .
C9 C 0.1779(5) -0.0084(3) 0.2020(2) 0.0197(13) Uani 1 1 d . . . . .
C10 C 0.0841(5) -0.0460(3) 0.2037(3) 0.0247(14) Uani 1 1 d . . . . .
H10 H 0.022469 -0.058185 0.174231 0.030 Uiso 1 1 calc R U . . .
C11 C 0.0816(5) -0.0653(3) 0.2488(3) 0.0309(16) Uani 1 1 d . . . . .
H11 H 0.017393 -0.090309 0.251039 0.037 Uiso 1 1 calc R U . . .
C12 C 0.1729(5) -0.0482(3) 0.2909(3) 0.0281(15) Uani 1 1 d . . . . .
H12 H 0.172579 -0.061889 0.321799 0.034 Uiso 1 1 calc R U . . .
C13 C 0.2646(5) -0.0109(3) 0.2869(2) 0.0203(13) Uani 1 1 d . . . . .
C14 C 0.3657(5) 0.0099(3) 0.3307(3) 0.0240(14) Uani 1 1 d . . . . .
C15 C 0.3744(7) -0.0160(4) 0.3770(3) 0.041(2) Uani 1 1 d . . . . .
H15A H 0.316947 -0.006815 0.397327 0.062 Uiso 1 1 calc R U . . .
H15B H 0.444818 0.002952 0.402344 0.062 Uiso 1 1 calc R U . . .
H15C H 0.367189 -0.061250 0.361460 0.062 Uiso 1 1 calc R U . . .
C16 C 0.6006(5) 0.1138(3) 0.3512(2) 0.0186(12) Uani 1 1 d . . . . .
C17 C 0.7069(5) 0.1459(3) 0.3908(2) 0.0202(13) Uani 1 1 d . . . . .
C18 C 0.7676(5) 0.1952(3) 0.3833(3) 0.0293(15) Uani 1 1 d . . . . .
H18 H 0.743017 0.208079 0.353102 0.035 Uiso 1 1 calc R U . . .
C19 C 0.8654(6) 0.2266(4) 0.4197(3) 0.0330(16) Uani 1 1 d . . . . .
H19 H 0.906319 0.261272 0.414296 0.040 Uiso 1 1 calc R U . . .
C20 C 0.8441(7) 0.1616(5) 0.4693(3) 0.050(2) Uani 1 1 d . . . . .
H20 H 0.870607 0.149635 0.499688 0.061 Uiso 1 1 calc R U . . .
C21 C 0.7464(6) 0.1284(4) 0.4352(3) 0.0392(19) Uani 1 1 d . . . . .
H21 H 0.706683 0.094203 0.441900 0.047 Uiso 1 1 calc R U . . .
C22 C 0.6807(6) 0.0341(4) 0.1621(3) 0.0384(18) Uani 1 1 d . U . . .
H22 H 0.639995 0.059397 0.145037 0.046 Uiso 1 1 calc R U . . .
C23 C 0.7528(7) 0.0810(4) 0.2170(4) 0.055(2) Uani 1 1 d . U . . .
H23A H 0.706732 0.099060 0.242492 0.066 Uiso 1 1 calc R U . . .
H23B H 0.798149 0.058974 0.235090 0.066 Uiso 1 1 calc R U . . .
C24 C 0.8252(8) 0.1331(5) 0.2064(5) 0.067(3) Uani 1 1 d . U . . .
H24A H 0.872494 0.161471 0.242026 0.080 Uiso 1 1 calc R U . . .
H24B H 0.779789 0.157498 0.191520 0.080 Uiso 1 1 calc R U . . .
C25 C 0.8948(7) 0.1074(5) 0.1653(4) 0.065(3) Uani 1 1 d . U . . .
H25A H 0.936543 0.142094 0.157245 0.078 Uiso 1 1 calc R U . . .
H25B H 0.946682 0.087607 0.182177 0.078 Uiso 1 1 calc R U . . .
C26 C 0.8266(7) 0.0601(5) 0.1116(4) 0.055(2) Uani 1 1 d . U . . .
H26A H 0.874589 0.042032 0.087256 0.066 Uiso 1 1 calc R U . . .
H26B H 0.782178 0.081407 0.092133 0.066 Uiso 1 1 calc R U . . .
C27 C 0.7527(6) 0.0078(4) 0.1210(3) 0.0435(18) Uani 1 1 d . U . . .
H27A H 0.796907 -0.016894 0.136139 0.052 Uiso 1 1 calc R U . . .
H27B H 0.706197 -0.020195 0.085027 0.052 Uiso 1 1 calc R U . . .
C28 C 0.5011(5) -0.0730(3) 0.1032(3) 0.0256(13) Uani 1 1 d . U . . .
H28 H 0.547773 -0.099154 0.083164 0.031 Uiso 1 1 calc R U . . .
C29 C 0.4639(6) -0.0327(3) 0.0695(3) 0.0302(15) Uani 1 1 d . U . . .
H29A H 0.425894 -0.002849 0.091483 0.036 Uiso 1 1 calc R U . . .
H29B H 0.527910 -0.008528 0.062750 0.036 Uiso 1 1 calc R U . . .
C30 C 0.3888(6) -0.0723(4) 0.0138(3) 0.0370(16) Uani 1 1 d . U . . .
H30A H 0.363452 -0.044609 -0.005341 0.044 Uiso 1 1 calc R U . . .
H30B H 0.429339 -0.098707 -0.009969 0.044 Uiso 1 1 calc R U . . .
C31 C 0.2922(6) -0.1134(4) 0.0211(3) 0.0430(18) Uani 1 1 d . U . . .
H31A H 0.247106 -0.087166 0.041400 0.052 Uiso 1 1 calc R U . . .
H31B H 0.247762 -0.140151 -0.015888 0.052 Uiso 1 1 calc R U . . .
C32 C 0.3287(6) -0.1538(4) 0.0530(3) 0.0411(18) Uani 1 1 d . U . . .
H32A H 0.366913 -0.183169 0.030483 0.049 Uiso 1 1 calc R U . . .
H32B H 0.264547 -0.178707 0.059001 0.049 Uiso 1 1 calc R U . . .
C33 C 0.4031(6) -0.1158(3) 0.1090(3) 0.0344(16) Uani 1 1 d . U . . .
H33A H 0.428246 -0.144473 0.127034 0.041 Uiso 1 1 calc R U . . .
H33B H 0.362173 -0.090304 0.133220 0.041 Uiso 1 1 calc R U . . .
C34 C 0.6423(9) -0.0678(5) 0.2092(4) 0.060(2) Uani 1 1 d . U . . .
H34 H 0.710364 -0.036466 0.230318 0.072 Uiso 1 1 calc R U . . .
C35 C 0.6879(10) -0.1188(5) 0.1778(4) 0.066(2) Uani 1 1 d . U . . .
H35A H 0.740677 -0.102028 0.158998 0.079 Uiso 1 1 calc R U . . .
H35B H 0.629175 -0.149973 0.148552 0.079 Uiso 1 1 calc R U . . .
C36 C 0.7429(10) -0.1509(5) 0.2127(4) 0.066(2) Uani 1 1 d . U . . .
H36A H 0.754017 -0.190647 0.187673 0.080 Uiso 1 1 calc R U . . .
H36B H 0.814916 -0.124499 0.232724 0.080 Uiso 1 1 calc R U . . .
C37 C 0.6843(12) -0.1639(7) 0.2528(6) 0.092(3) Uani 1 1 d . U . . .
H37A H 0.729120 -0.180951 0.276476 0.111 Uiso 1 1 calc R U . . .
H37B H 0.617573 -0.195980 0.232916 0.111 Uiso 1 1 calc R U . . .
C38 C 0.6539(11) -0.1046(6) 0.2905(5) 0.080(3) Uani 1 1 d . U . . .
H38A H 0.607250 -0.116211 0.314437 0.096 Uiso 1 1 calc R U . . .
H38B H 0.720194 -0.074978 0.314831 0.096 Uiso 1 1 calc R U . . .
C39 C 0.5945(11) -0.0734(6) 0.2549(5) 0.081(3) Uani 1 1 d . U . . .
H39A H 0.519299 -0.097604 0.239888 0.097 Uiso 1 1 calc R U . . .
H39B H 0.591674 -0.031246 0.279134 0.097 Uiso 1 1 calc R U . . .
C40 C 0.1946(6) 0.1878(3) 0.3523(3) 0.0348(16) Uani 1 1 d . U . . .
H40 H 0.163037 0.224051 0.370301 0.042 Uiso 1 1 calc R U . . .
C41 C 0.1044(6) 0.1373(4) 0.3084(3) 0.0386(17) Uani 1 1 d . U . . .
H41A H 0.072064 0.154867 0.281213 0.046 Uiso 1 1 calc R U . . .
H41B H 0.135830 0.102657 0.288015 0.046 Uiso 1 1 calc R U . . .
C42 C 0.0168(7) 0.1120(4) 0.3337(4) 0.049(2) Uani 1 1 d . U . . .
H42A H -0.021493 0.145227 0.349376 0.059 Uiso 1 1 calc R U . . .
H42B H -0.036166 0.077475 0.304074 0.059 Uiso 1 1 calc R U . . .
C43 C 0.0602(7) 0.0885(4) 0.3789(4) 0.0479(19) Uani 1 1 d . U . . .
H43A H 0.088237 0.050865 0.362336 0.057 Uiso 1 1 calc R U . . .
H43B H 0.001007 0.076637 0.396647 0.057 Uiso 1 1 calc R U . . .
C44 C 0.1498(8) 0.1377(4) 0.4227(4) 0.051(2) Uani 1 1 d . U . . .
H44A H 0.181360 0.119592 0.449692 0.061 Uiso 1 1 calc R U . . .
H44B H 0.119278 0.172613 0.443245 0.061 Uiso 1 1 calc R U . . .
C45 C 0.2384(7) 0.1624(4) 0.3970(3) 0.0440(19) Uani 1 1 d . U . . .
H45A H 0.274580 0.128431 0.380263 0.053 Uiso 1 1 calc R U . . .
H45B H 0.293088 0.195937 0.426604 0.053 Uiso 1 1 calc R U . . .
C46 C 0.4071(7) 0.2765(3) 0.3720(3) 0.0371(16) Uani 1 1 d . U . . .
H46 H 0.444256 0.299294 0.350563 0.045 Uiso 1 1 calc R U . . .
C47 C 0.4935(7) 0.2513(4) 0.4001(4) 0.049(2) Uani 1 1 d . U . . .
H47A H 0.522123 0.222320 0.371366 0.058 Uiso 1 1 calc R U . . .
H47B H 0.461325 0.227835 0.421970 0.058 Uiso 1 1 calc R U . . .
C48 C 0.5864(8) 0.3053(4) 0.4387(4) 0.055(2) Uani 1 1 d . U . . .
H48A H 0.639385 0.288464 0.458392 0.065 Uiso 1 1 calc R U . . .
H48B H 0.623685 0.325509 0.415998 0.065 Uiso 1 1 calc R U . . .
C49 C 0.5454(9) 0.3539(4) 0.4814(4) 0.060(2) Uani 1 1 d . U . . .
H49A H 0.515753 0.335022 0.506976 0.072 Uiso 1 1 calc R U . . .
H49B H 0.606272 0.389067 0.503622 0.072 Uiso 1 1 calc R U . . .
C50 C 0.4583(8) 0.3779(4) 0.4527(4) 0.055(2) Uani 1 1 d . U . . .
H50A H 0.490606 0.400854 0.430541 0.067 Uiso 1 1 calc R U . . .
H50B H 0.430600 0.407445 0.481378 0.067 Uiso 1 1 calc R U . . .
C51 C 0.3640(8) 0.3257(4) 0.4146(4) 0.048(2) Uani 1 1 d . U . . .
H51A H 0.312635 0.343242 0.394676 0.057 Uiso 1 1 calc R U . . .
H51B H 0.325313 0.305831 0.437071 0.057 Uiso 1 1 calc R U . . .
C52 C 0.240(2) 0.2393(11) 0.2613(7) 0.031(3) Uani 0.538(4) 1 d . U P A 1
H52 H 0.194701 0.199812 0.232860 0.038 Uiso 0.538(4) 1 calc R U P A 1
C53 C 0.3266(11) 0.2597(7) 0.2328(6) 0.034(2) Uani 0.538(4) 1 d . U P A 1
H53A H 0.371201 0.228049 0.224057 0.041 Uiso 0.538(4) 1 calc R U P A 1
H53B H 0.374313 0.299555 0.257998 0.041 Uiso 0.538(4) 1 calc R U P A 1
C54 C 0.2739(14) 0.2680(8) 0.1780(6) 0.036(3) Uani 0.538(4) 1 d . U P A 1
H54A H 0.330977 0.284777 0.161420 0.044 Uiso 0.538(4) 1 calc R U P A 1
H54B H 0.233617 0.227095 0.150950 0.044 Uiso 0.538(4) 1 calc R U P A 1
C55 C 0.1969(12) 0.3127(7) 0.1901(6) 0.038(2) Uani 0.538(4) 1 d . U P A 1
H55A H 0.238620 0.354724 0.214236 0.045 Uiso 0.538(4) 1 calc R U P A 1
H55B H 0.161209 0.315856 0.154783 0.045 Uiso 0.538(4) 1 calc R U P A 1
C56 C 0.1122(12) 0.2906(7) 0.2184(6) 0.038(2) Uani 0.538(4) 1 d . U P A 1
H56A H 0.066602 0.250238 0.192795 0.046 Uiso 0.538(4) 1 calc R U P A 1
H56B H 0.065250 0.320990 0.226547 0.046 Uiso 0.538(4) 1 calc R U P A 1
C57 C 0.1618(12) 0.2827(7) 0.2723(6) 0.035(3) Uani 0.538(4) 1 d . U P A 1
H57A H 0.200532 0.323768 0.299680 0.042 Uiso 0.538(4) 1 calc R U P A 1
H57B H 0.103916 0.265305 0.288073 0.042 Uiso 0.538(4) 1 calc R U P A 1
C52A C 0.240(3) 0.2469(13) 0.2751(8) 0.030(3) Uani 0.462(4) 1 d . U P A 2
H52A H 0.173214 0.258905 0.286360 0.037 Uiso 0.462(4) 1 calc R U P A 2
C53A C 0.2111(13) 0.1979(7) 0.2163(6) 0.030(2) Uani 0.462(4) 1 d . U P A 2
H53C H 0.277736 0.185749 0.205844 0.035 Uiso 0.462(4) 1 calc R U P A 2
H53D H 0.162647 0.160389 0.216661 0.035 Uiso 0.462(4) 1 calc R U P A 2
C54A C 0.1556(14) 0.2210(8) 0.1725(7) 0.037(3) Uani 0.462(4) 1 d . U P A 2
H54C H 0.140284 0.188033 0.135403 0.045 Uiso 0.462(4) 1 calc R U P A 2
H54D H 0.086117 0.230400 0.181073 0.045 Uiso 0.462(4) 1 calc R U P A 2
C55A C 0.2272(17) 0.2791(10) 0.1714(8) 0.040(3) Uani 0.462(4) 1 d . U P A 2
H55C H 0.187857 0.295325 0.145067 0.048 Uiso 0.462(4) 1 calc R U P A 2
H55D H 0.292323 0.268198 0.157900 0.048 Uiso 0.462(4) 1 calc R U P A 2
C56A C 0.2616(14) 0.3298(8) 0.2286(7) 0.037(2) Uani 0.462(4) 1 d . U P A 2
H56C H 0.197271 0.344139 0.240399 0.045 Uiso 0.462(4) 1 calc R U P A 2
H56D H 0.311375 0.365803 0.226479 0.045 Uiso 0.462(4) 1 calc R U P A 2
C57A C 0.3184(14) 0.3060(8) 0.2725(7) 0.036(3) Uani 0.462(4) 1 d . U P A 2
H57C H 0.337460 0.339364 0.309487 0.043 Uiso 0.462(4) 1 calc R U P A 2
H57D H 0.385884 0.294546 0.262525 0.043 Uiso 0.462(4) 1 calc R U P A 2
Dy2 Dy 0.42979(3) 0.59592(2) 0.25724(2) 0.02960(10) Uani 1 1 d . . . . .
P3 P 0.57362(17) 0.48198(11) 0.18097(8) 0.0411(5) Uani 1 1 d . . . . .
P4 P 0.30100(16) 0.72230(9) 0.33142(8) 0.0349(5) Uani 1 1 d . . . . .
O5 O 0.4657(4) 0.6408(3) 0.1935(2) 0.0479(17) Uani 1 1 d . . . . .
O6 O 0.5869(4) 0.6404(2) 0.32168(17) 0.0273(11) Uani 1 1 d . . . . .
O7 O 0.5013(4) 0.5174(3) 0.2137(2) 0.0450(15) Uani 1 1 d . . . . .
O8 O 0.3519(4) 0.6690(2) 0.30415(18) 0.0315(11) Uani 1 1 d . . . . .
N8 N 0.2992(4) 0.5908(3) 0.1336(2) 0.0259(12) Uani 1 1 d . . . . .
N9 N 0.2835(4) 0.5661(3) 0.1752(2) 0.0261(12) Uani 1 1 d . . . . .
N10 N 0.2757(4) 0.5211(2) 0.2551(2) 0.0206(11) Uani 1 1 d . . . . .
N11 N 0.4438(4) 0.5615(3) 0.3381(2) 0.0226(11) Uani 1 1 d . . . . .
N12 N 0.5402(4) 0.5850(3) 0.3790(2) 0.0236(12) Uani 1 1 d . . . . .
N13 N 0.4874(5) 0.7186(3) 0.0369(3) 0.0368(15) Uani 1 1 d . . . . .
N14 N 0.9039(4) 0.7211(3) 0.4754(2) 0.0288(13) Uani 1 1 d . . . . .
H14 H 0.965591 0.741932 0.498437 0.035 Uiso 1 1 calc R U . . .
C61 C 0.3537(6) 0.6537(4) 0.0608(3) 0.0361(18) Uani 1 1 d . . . . .
H61 H 0.282229 0.629579 0.052050 0.043 Uiso 1 1 calc R U . . .
C62 C 0.3874(7) 0.6846(4) 0.0265(3) 0.0408(19) Uani 1 1 d . . . . .
H62 H 0.337564 0.681691 -0.005766 0.049 Uiso 1 1 calc R U . . .
C63 C 0.5586(7) 0.7214(4) 0.0815(3) 0.040(2) Uani 1 1 d . . . . .
H63 H 0.630919 0.743519 0.088031 0.048 Uiso 1 1 calc R U . . .
C64 C 0.5290(7) 0.6928(4) 0.1180(3) 0.042(2) Uani 1 1 d . . . . .
H64 H 0.579905 0.696871 0.150235 0.050 Uiso 1 1 calc R U . . .
C65 C 0.4250(6) 0.6582(3) 0.1077(3) 0.0304(16) Uani 1 1 d . . . . .
C66 C 0.3948(6) 0.6279(4) 0.1483(3) 0.0325(17) Uani 1 1 d . . . . .
C67 C 0.1068(6) 0.5047(4) 0.1164(3) 0.0346(17) Uani 1 1 d . . . . .
H67A H 0.089383 0.459074 0.101432 0.052 Uiso 1 1 calc R U . . .
H67B H 0.130884 0.520813 0.088409 0.052 Uiso 1 1 calc R U . . .
H67C H 0.042521 0.519872 0.125937 0.052 Uiso 1 1 calc R U . . .
C68 C 0.1949(5) 0.5267(3) 0.1675(2) 0.0220(13) Uani 1 1 d . . . . .
C69 C 0.1843(5) 0.5029(3) 0.2139(2) 0.0216(13) Uani 1 1 d . . . . .
C70 C 0.0891(5) 0.4659(3) 0.2147(3) 0.0244(14) Uani 1 1 d . . . . .
H70 H 0.028460 0.453845 0.184796 0.029 Uiso 1 1 calc R U . . .
C71 C 0.0840(5) 0.4469(3) 0.2602(3) 0.0250(14) Uani 1 1 d . . . . .
H71 H 0.018965 0.422476 0.262106 0.030 Uiso 1 1 calc R U . . .
C72 C 0.1750(5) 0.4640(3) 0.3030(2) 0.0233(14) Uani 1 1 d . . . . .
H72 H 0.173469 0.450538 0.334028 0.028 Uiso 1 1 calc R U . . .
C73 C 0.2677(5) 0.5010(3) 0.2994(2) 0.0186(12) Uani 1 1 d . . . . .
C74 C 0.3685(5) 0.5215(3) 0.3437(2) 0.0214(13) Uani 1 1 d . . . . .
C75 C 0.3752(6) 0.4969(4) 0.3910(3) 0.0358(18) Uani 1 1 d . . . . .
H75A H 0.367448 0.451611 0.376399 0.054 Uiso 1 1 calc R U . . .
H75B H 0.317165 0.506978 0.410737 0.054 Uiso 1 1 calc R U . . .
H75C H 0.445176 0.516062 0.416703 0.054 Uiso 1 1 calc R U . . .
C76 C 0.6051(5) 0.6250(3) 0.3653(2) 0.0234(14) Uani 1 1 d . . . . .
C77 C 0.7092(5) 0.6572(3) 0.4045(2) 0.0223(13) Uani 1 1 d . . . . .
C78 C 0.7749(6) 0.7033(3) 0.3936(3) 0.0334(16) Uani 1 1 d . . . . .
H78 H 0.753476 0.713635 0.361545 0.040 Uiso 1 1 calc R U . . .
C79 C 0.8729(6) 0.7343(4) 0.4303(3) 0.0349(17) Uani 1 1 d . . . . .
H79 H 0.918585 0.765759 0.422741 0.042 Uiso 1 1 calc R U . . .
C80 C 0.8426(6) 0.6765(4) 0.4862(3) 0.043(2) Uani 1 1 d . . . . .
H80 H 0.866521 0.667085 0.518514 0.051 Uiso 1 1 calc R U . . .
C81 C 0.7445(6) 0.6434(4) 0.4514(3) 0.0374(18) Uani 1 1 d . . . . .
H81 H 0.701786 0.611400 0.459657 0.045 Uiso 1 1 calc R U . . .
C82 C 0.6762(7) 0.5373(4) 0.1692(3) 0.048(2) Uani 1 1 d . U . . .
H82 H 0.636133 0.560010 0.148735 0.058 Uiso 1 1 calc R U . . .
C83 C 0.7475(8) 0.5880(5) 0.2226(4) 0.071(3) Uani 1 1 d . U . . .
H83A H 0.700912 0.607913 0.246826 0.085 Uiso 1 1 calc R U . . .
H83B H 0.793392 0.568433 0.243232 0.085 Uiso 1 1 calc R U . . .
C84 C 0.8192(9) 0.6375(6) 0.2079(5) 0.084(3) Uani 1 1 d . U . . .
H84A H 0.865925 0.668617 0.242480 0.101 Uiso 1 1 calc R U . . .
H84B H 0.773179 0.659399 0.190072 0.101 Uiso 1 1 calc R U . . .
C85 C 0.8907(9) 0.6080(6) 0.1682(5) 0.078(3) Uani 1 1 d . U . . .
H85A H 0.930800 0.640362 0.156650 0.094 Uiso 1 1 calc R U . . .
H85B H 0.943965 0.591310 0.187843 0.094 Uiso 1 1 calc R U . . .
C86 C 0.8213(7) 0.5554(5) 0.1166(4) 0.052(2) Uani 1 1 d . U . . .
H86A H 0.775611 0.573375 0.094183 0.063 Uiso 1 1 calc R U . . .
H86B H 0.869044 0.534847 0.093492 0.063 Uiso 1 1 calc R U . . .
C87 C 0.7497(7) 0.5073(4) 0.1316(3) 0.0455(19) Uani 1 1 d . U . . .
H87A H 0.795302 0.486532 0.151103 0.055 Uiso 1 1 calc R U . . .
H87B H 0.704595 0.475118 0.097193 0.055 Uiso 1 1 calc R U . . .
C88 C 0.4929(6) 0.4325(4) 0.1128(3) 0.0379(17) Uani 1 1 d . U . . .
H88 H 0.532859 0.400144 0.095646 0.046 Uiso 1 1 calc R U . . .
C89 C 0.4729(6) 0.4691(4) 0.0740(3) 0.0395(17) Uani 1 1 d . U . . .
H89A H 0.543049 0.488169 0.068433 0.047 Uiso 1 1 calc R U . . .
H89B H 0.437812 0.503207 0.091691 0.047 Uiso 1 1 calc R U . . .
C90 C 0.4018(7) 0.4284(4) 0.0175(3) 0.0460(19) Uani 1 1 d . U . . .
H90A H 0.386875 0.454904 -0.004972 0.055 Uiso 1 1 calc R U . . .
H90B H 0.441199 0.397874 -0.002460 0.055 Uiso 1 1 calc R U . . .
C91 C 0.2960(7) 0.3938(4) 0.0227(4) 0.0444(18) Uani 1 1 d . U . . .
H91A H 0.256170 0.364904 -0.014466 0.053 Uiso 1 1 calc R U . . .
H91B H 0.251353 0.423991 0.037196 0.053 Uiso 1 1 calc R U . . .
C92 C 0.3144(7) 0.3574(4) 0.0614(3) 0.0440(19) Uani 1 1 d . U . . .
H92A H 0.350867 0.323711 0.044454 0.053 Uiso 1 1 calc R U . . .
H92B H 0.243894 0.338020 0.066289 0.053 Uiso 1 1 calc R U . . .
C93 C 0.3831(7) 0.3992(4) 0.1179(3) 0.0455(19) Uani 1 1 d . U . . .
H93A H 0.395411 0.373716 0.141674 0.055 Uiso 1 1 calc R U . . .
H93B H 0.343703 0.430699 0.136214 0.055 Uiso 1 1 calc R U . . .
C94 C 0.6390(8) 0.4395(5) 0.2195(3) 0.055(2) Uani 1 1 d . U . . .
H94 H 0.708748 0.434391 0.207666 0.067 Uiso 1 1 calc R U . . .
C95 C 0.5719(8) 0.3740(5) 0.2102(4) 0.062(2) Uani 1 1 d . U . . .
H95A H 0.502413 0.378098 0.221766 0.074 Uiso 1 1 calc R U . . .
H95B H 0.555844 0.348696 0.170134 0.074 Uiso 1 1 calc R U . . .
C96 C 0.6328(10) 0.3405(6) 0.2435(4) 0.078(3) Uani 1 1 d . U . . .
H96A H 0.587628 0.299234 0.237435 0.094 Uiso 1 1 calc R U . . .
H96B H 0.700194 0.333938 0.230454 0.094 Uiso 1 1 calc R U . . .
C97 C 0.6598(11) 0.3792(7) 0.3053(4) 0.088(3) Uani 1 1 d . U . . .
H97A H 0.592172 0.382357 0.319082 0.106 Uiso 1 1 calc R U . . .
H97B H 0.701974 0.358109 0.326100 0.106 Uiso 1 1 calc R U . . .
C98 C 0.7241(10) 0.4437(7) 0.3159(4) 0.087(3) Uani 1 1 d . U . . .
H98A H 0.794713 0.440579 0.305356 0.104 Uiso 1 1 calc R U . . .
H98B H 0.737980 0.468229 0.356077 0.104 Uiso 1 1 calc R U . . .
C99 C 0.6646(9) 0.4775(6) 0.2828(4) 0.073(3) Uani 1 1 d . U . . .
H99A H 0.709850 0.519069 0.289870 0.088 Uiso 1 1 calc R U . . .
H99B H 0.596555 0.483570 0.295287 0.088 Uiso 1 1 calc R U . . .
C100 C 0.1909(6) 0.6944(4) 0.3605(3) 0.0370(17) Uani 1 1 d . U . . .
H100 H 0.152015 0.728866 0.373229 0.044 Uiso 1 1 calc R U . . .
C101 C 0.1099(6) 0.6384(4) 0.3165(4) 0.050(2) Uani 1 1 d . U . . .
H10A H 0.080328 0.650963 0.285150 0.060 Uiso 1 1 calc R U . . .
H10B H 0.148205 0.604777 0.301884 0.060 Uiso 1 1 calc R U . . .
C102 C 0.0171(7) 0.6135(5) 0.3396(4) 0.062(2) Uani 1 1 d . U . . .
H10C H -0.026854 0.645231 0.349713 0.074 Uiso 1 1 calc R U . . .
H10D H -0.029662 0.575906 0.310299 0.074 Uiso 1 1 calc R U . . .
C103 C 0.0557(8) 0.5973(4) 0.3894(4) 0.060(2) Uani 1 1 d . U . . .
H10E H 0.089189 0.560766 0.378136 0.072 Uiso 1 1 calc R U . . .
H10F H -0.006402 0.586035 0.405506 0.072 Uiso 1 1 calc R U . . .
C104 C 0.1376(8) 0.6517(4) 0.4329(4) 0.057(2) Uani 1 1 d . U . . .
H10G H 0.100850 0.685937 0.448119 0.068 Uiso 1 1 calc R U . . .
H10H H 0.166668 0.638455 0.463909 0.068 Uiso 1 1 calc R U . . .
C105 C 0.2304(7) 0.6760(4) 0.4100(4) 0.049(2) Uani 1 1 d . U . . .
H10I H 0.272339 0.643349 0.398618 0.058 Uiso 1 1 calc R U . . .
H10J H 0.279038 0.712565 0.439606 0.058 Uiso 1 1 calc R U . . .
C106 C 0.4034(7) 0.7844(4) 0.3853(4) 0.049(2) Uani 1 1 d . U . . .
H106 H 0.441955 0.807184 0.364275 0.059 Uiso 1 1 calc R U . . .
C107 C 0.4895(8) 0.7612(4) 0.4136(4) 0.062(2) Uani 1 1 d . U . . .
H10K H 0.517723 0.731700 0.385157 0.074 Uiso 1 1 calc R U . . .
H10L H 0.457713 0.738309 0.436044 0.074 Uiso 1 1 calc R U . . .
C108 C 0.5828(8) 0.8144(5) 0.4515(4) 0.064(3) Uani 1 1 d . U . . .
H10M H 0.621196 0.833807 0.428604 0.077 Uiso 1 1 calc R U . . .
H10N H 0.634736 0.797706 0.471968 0.077 Uiso 1 1 calc R U . . .
C109 C 0.5403(9) 0.8637(5) 0.4930(4) 0.067(3) Uani 1 1 d . U . . .
H10O H 0.511135 0.845697 0.519243 0.081 Uiso 1 1 calc R U . . .
H10P H 0.600734 0.899395 0.514830 0.081 Uiso 1 1 calc R U . . .
C110 C 0.4540(8) 0.8864(4) 0.4645(5) 0.064(2) Uani 1 1 d . U . . .
H11A H 0.486143 0.909853 0.442591 0.076 Uiso 1 1 calc R U . . .
H11B H 0.425029 0.915422 0.492914 0.076 Uiso 1 1 calc R U . . .
C111 C 0.3615(7) 0.8341(4) 0.4260(4) 0.0473(19) Uani 1 1 d . U . . .
H11C H 0.311467 0.851358 0.405039 0.057 Uiso 1 1 calc R U . . .
H11D H 0.320956 0.815081 0.448398 0.057 Uiso 1 1 calc R U . . .
C112 C 0.2533(14) 0.7418(9) 0.2682(8) 0.038(3) Uani 0.512(9) 1 d . U P B 1
H112 H 0.211468 0.701177 0.240026 0.046 Uiso 0.512(9) 1 calc R U P B 1
C113 C 0.3426(16) 0.7633(9) 0.2407(7) 0.040(3) Uani 0.512(9) 1 d . U P B 1
H11E H 0.391031 0.733482 0.234968 0.048 Uiso 0.512(9) 1 calc R U P B 1
H11F H 0.386036 0.804569 0.265443 0.048 Uiso 0.512(9) 1 calc R U P B 1
C114 C 0.2933(14) 0.7675(8) 0.1836(7) 0.044(3) Uani 0.512(9) 1 d . U P B 1
H11G H 0.351598 0.784529 0.167862 0.053 Uiso 0.512(9) 1 calc R U P B 1
H11H H 0.257162 0.725357 0.157308 0.053 Uiso 0.512(9) 1 calc R U P B 1
C115 C 0.2146(16) 0.8079(10) 0.1905(8) 0.047(3) Uani 0.512(9) 1 d . U P B 1
H11I H 0.181110 0.807828 0.153478 0.056 Uiso 0.512(9) 1 calc R U P B 1
H11J H 0.253155 0.851156 0.213048 0.056 Uiso 0.512(9) 1 calc R U P B 1
C116 C 0.1234(18) 0.7871(9) 0.2192(8) 0.045(3) Uani 0.512(9) 1 d . U P B 1
H11K H 0.075917 0.817405 0.225266 0.054 Uiso 0.512(9) 1 calc R U P B 1
H11L H 0.078814 0.745880 0.194899 0.054 Uiso 0.512(9) 1 calc R U P B 1
C117 C 0.1738(13) 0.7833(8) 0.2749(6) 0.038(3) Uani 0.512(9) 1 d . U P B 1
H11M H 0.210734 0.825559 0.300636 0.046 Uiso 0.512(9) 1 calc R U P B 1
H11N H 0.116196 0.767005 0.291425 0.046 Uiso 0.512(9) 1 calc R U P B 1
C12A C 0.2481(14) 0.7659(9) 0.2905(8) 0.035(3) Uani 0.488(9) 1 d . U P B 2
H12A H 0.234655 0.805113 0.316199 0.042 Uiso 0.488(9) 1 calc R U P B 2
C13A C 0.3401(17) 0.7830(10) 0.2620(8) 0.043(3) Uani 0.488(9) 1 d . U P B 2
H13A H 0.363532 0.744692 0.242463 0.052 Uiso 0.488(9) 1 calc R U P B 2
H13B H 0.402474 0.811325 0.290850 0.052 Uiso 0.488(9) 1 calc R U P B 2
C14A C 0.3057(15) 0.8148(9) 0.2200(7) 0.047(3) Uani 0.488(9) 1 d . U P B 2
H14A H 0.290763 0.855683 0.240077 0.056 Uiso 0.488(9) 1 calc R U P B 2
H14B H 0.365590 0.822222 0.201109 0.056 Uiso 0.488(9) 1 calc R U P B 2
C15A C 0.2047(17) 0.7744(10) 0.1763(8) 0.050(3) Uani 0.488(9) 1 d . U P B 2
H15D H 0.183131 0.795952 0.150303 0.060 Uiso 0.488(9) 1 calc R U P B 2
H15E H 0.220171 0.734282 0.154698 0.060 Uiso 0.488(9) 1 calc R U P B 2
C16A C 0.116(2) 0.7630(10) 0.2053(9) 0.047(3) Uani 0.488(9) 1 d . U P B 2
H16A H 0.050554 0.736570 0.177277 0.056 Uiso 0.488(9) 1 calc R U P B 2
H16B H 0.097794 0.803232 0.224760 0.056 Uiso 0.488(9) 1 calc R U P B 2
C17A C 0.1442(14) 0.7305(8) 0.2484(7) 0.039(3) Uani 0.488(9) 1 d . U P B 2
H17A H 0.084392 0.727289 0.268185 0.047 Uiso 0.488(9) 1 calc R U P B 2
H17B H 0.151776 0.687786 0.228403 0.047 Uiso 0.488(9) 1 calc R U P B 2
S1 S 0.88557(16) 0.81858(10) 0.08386(9) 0.0431(5) Uani 1 1 d . U . . .
O9 O 0.9561(6) 0.8170(3) 0.1311(3) 0.079(2) Uani 1 1 d . U . . .
O10 O 0.7862(5) 0.7732(3) 0.0651(2) 0.0469(14) Uani 1 1 d . U . . .
O11 O 0.8751(4) 0.8794(2) 0.0851(2) 0.0410(13) Uani 1 1 d . U . . .
C118 C 0.9518(18) 0.7930(12) 0.0210(9) 0.063(2) Uani 0.605(4) 1 d . U P C 1
F1 F 0.8800(9) 0.7927(6) -0.0258(5) 0.068(3) Uani 0.605(4) 1 d . U P C 1
F2 F 0.9624(9) 0.7362(6) 0.0080(5) 0.075(3) Uani 0.605(4) 1 d . U P C 1
F3 F 1.0427(9) 0.8307(6) 0.0260(5) 0.070(3) Uani 0.605(4) 1 d . U P C 1
C18A C 0.961(3) 0.7920(19) 0.0385(12) 0.064(2) Uani 0.395(4) 1 d . U P C 2
F1A F 0.9221(14) 0.7918(10) -0.0126(9) 0.069(3) Uani 0.395(4) 1 d . U P C 2
F2A F 0.9790(15) 0.7354(9) 0.0365(8) 0.072(3) Uani 0.395(4) 1 d . U P C 2
F3A F 1.0612(13) 0.8291(9) 0.0542(7) 0.066(3) Uani 0.395(4) 1 d . U P C 2
S2 S 1.0490(2) 0.87044(16) 0.38328(12) 0.0675(7) Uani 1 1 d . U . . .
C119 C 0.9536(12) 0.9072(8) 0.4210(7) 0.095(2) Uani 1 1 d . U . . .
O12 O 1.0525(5) 0.8175(3) 0.3996(3) 0.0602(16) Uani 1 1 d . U . . .
O13 O 1.1481(6) 0.9175(4) 0.4055(3) 0.083(2) Uani 1 1 d . U . . .
O14 O 1.0021(7) 0.8599(5) 0.3267(3) 0.090(2) Uani 1 1 d . U . . .
F4 F 0.9420(8) 0.9583(4) 0.4128(4) 0.126(3) Uani 1 1 d . U . . .
F5 F 0.9851(8) 0.9184(4) 0.4749(4) 0.117(2) Uani 1 1 d . U . . .
F6 F 0.8559(6) 0.8684(4) 0.4045(4) 0.109(2) Uani 1 1 d . U . . .
S3 S 1.0500(3) 0.3790(3) 0.3893(2) 0.0490(9) Uani 0.605(4) 1 d . U P C 1
C120 C 0.9720(19) 0.4150(11) 0.4369(10) 0.066(2) Uani 0.605(4) 1 d . U P C 1
O15 O 1.1536(10) 0.4210(6) 0.4122(6) 0.057(2) Uani 0.605(4) 1 d . U P C 1
O16 O 0.9938(9) 0.3789(6) 0.3374(5) 0.0574(19) Uani 0.605(4) 1 d . U P C 1
O17 O 1.0471(10) 0.3182(6) 0.3925(6) 0.048(2) Uani 0.605(4) 1 d . U P C 1
F7 F 0.8706(8) 0.3786(5) 0.4239(5) 0.073(2) Uani 0.605(4) 1 d . U P C 1
F8 F 0.9611(9) 0.4704(5) 0.4392(5) 0.079(2) Uani 0.605(4) 1 d . U P C 1
F9 F 1.0118(9) 0.4161(6) 0.4893(5) 0.077(2) Uani 0.605(4) 1 d . U P C 1
S3A S 1.0626(5) 0.3452(4) 0.3686(3) 0.0459(12) Uani 0.395(4) 1 d . U P C 2
C20A C 0.958(2) 0.3829(14) 0.3888(12) 0.0614(19) Uani 0.395(4) 1 d . U P C 2
O15A O 1.1608(16) 0.3925(9) 0.3994(9) 0.055(3) Uani 0.395(4) 1 d . U P C 2
O16A O 1.0463(13) 0.3339(8) 0.3090(7) 0.057(3) Uani 0.395(4) 1 d . U P C 2
O17A O 1.0507(16) 0.2913(9) 0.3852(9) 0.045(3) Uani 0.395(4) 1 d . U P C 2
F7A F 0.8600(13) 0.3440(9) 0.3636(8) 0.082(3) Uani 0.395(4) 1 d . U P C 2
F8A F 0.9607(12) 0.4354(7) 0.3771(7) 0.068(2) Uani 0.395(4) 1 d . U P C 2
F9A F 0.9642(17) 0.3965(9) 0.4444(9) 0.074(2) Uani 0.395(4) 1 d . U P C 2
S4 S 0.8247(3) 0.36364(19) 0.12547(15) 0.0346(8) Uani 0.538(4) 1 d . U P A 1
C121 C 0.8645(15) 0.2874(9) 0.1148(8) 0.0613(18) Uani 0.538(4) 1 d . U P A 1
O18 O 0.8849(9) 0.3930(5) 0.0964(5) 0.049(2) Uani 0.538(4) 1 d . U P A 1
O19 O 0.8522(10) 0.3953(6) 0.1844(5) 0.044(2) Uani 0.538(4) 1 d . U P A 1
O20 O 0.706(3) 0.3468(16) 0.1027(19) 0.036(3) Uani 0.538(4) 1 d . U P A 1
F10 F 0.8072(11) 0.2604(6) 0.1433(5) 0.075(3) Uani 0.538(4) 1 d . U P A 1
F11 F 0.9677(9) 0.2988(6) 0.1370(6) 0.082(3) Uani 0.538(4) 1 d . U P A 1
F12 F 0.8394(10) 0.2555(6) 0.0627(6) 0.081(2) Uani 0.538(4) 1 d . U P A 1
S4A S 0.8036(4) 0.3234(3) 0.1259(2) 0.0455(10) Uani 0.462(4) 1 d . U P A 2
C21A C 0.8886(17) 0.3178(11) 0.0787(9) 0.0590(19) Uani 0.462(4) 1 d . U P A 2
O18A O 0.7799(15) 0.2526(9) 0.1197(7) 0.070(3) Uani 0.462(4) 1 d . U P A 2
O19A O 0.717(3) 0.3411(19) 0.102(2) 0.037(3) Uani 0.462(4) 1 d . U P A 2
O20A O 0.8682(12) 0.3696(7) 0.1768(6) 0.044(2) Uani 0.462(4) 1 d . U P A 2
F10A F 0.9127(11) 0.3736(7) 0.0711(6) 0.072(3) Uani 0.462(4) 1 d . U P A 2
F11A F 0.8400(10) 0.2749(6) 0.0272(5) 0.067(3) Uani 0.462(4) 1 d . U P A 2
F12A F 0.9743(11) 0.2941(7) 0.0954(6) 0.080(3) Uani 0.462(4) 1 d . U P A 2

loop_
_atom_site_aniso_label
_atom_site_aniso_U_11
_atom_site_aniso_U_22
_atom_site_aniso_U_33
_atom_site_aniso_U_23
_atom_site_aniso_U_13
_atom_site_aniso_U_12
Dy1 0.01897(16) 0.02357(16) 0.01435(14) 0.00544(12) -0.00190(11) -0.00124(11)
P1 0.0266(9) 0.0350(10) 0.0193(8) 0.0017(7) -0.0013(7) 0.0159(8)
P2 0.0277(9) 0.0245(9) 0.0206(8) 0.0041(7) 0.0047(7) 0.0101(7)
O1 0.025(2) 0.034(3) 0.014(2) 0.011(2) -0.0045(18) -0.008(2)
O2 0.0094(17) 0.0223(18) 0.0183(18) 0.0030(15) -0.0062(14) 0.0017(14)
O3 0.023(2) 0.026(2) 0.023(2) -0.0025(19) 0.0005(19) 0.0093(19)
O4 0.023(2) 0.018(2) 0.017(2) -0.0006(17) -0.0026(17) 0.0062(18)
N1 0.022(3) 0.021(3) 0.015(2) 0.010(2) 0.002(2) 0.004(2)
N2 0.013(2) 0.017(2) 0.017(2) -0.002(2) -0.0003(19) 0.004(2)
N3 0.029(3) 0.016(2) 0.012(2) 0.007(2) 0.010(2) 0.010(2)
N4 0.021(3) 0.021(3) 0.016(2) 0.007(2) 0.000(2) 0.001(2)
N5 0.014(3) 0.027(3) 0.016(2) 0.004(2) -0.0019(19) 0.006(2)
N6 0.034(3) 0.036(3) 0.028(3) 0.019(3) 0.012(3) 0.004(3)
N7 0.017(3) 0.040(3) 0.021(3) 0.006(3) -0.001(2) 0.000(2)
C1 0.019(3) 0.035(4) 0.025(3) 0.013(3) 0.001(3) 0.001(3)
C2 0.027(4) 0.041(4) 0.023(3) 0.017(3) 0.001(3) 0.007(3)
C3 0.031(4) 0.028(4) 0.029(4) 0.007(3) 0.004(3) -0.007(3)
C4 0.029(4) 0.026(3) 0.020(3) 0.002(3) -0.003(3) -0.001(3)
C5 0.022(3) 0.025(3) 0.020(3) 0.010(3) 0.009(2) 0.006(3)
C6 0.016(3) 0.016(3) 0.020(3) 0.001(2) 0.002(2) -0.002(2)
C7 0.017(3) 0.052(5) 0.023(3) 0.018(3) -0.008(3) -0.003(3)
C8 0.014(3) 0.020(3) 0.018(3) 0.005(2) 0.000(2) 0.004(2)
C9 0.016(3) 0.019(3) 0.018(3) 0.001(2) -0.002(2) -0.001(2)
C10 0.025(3) 0.027(3) 0.018(3) 0.009(3) -0.003(3) -0.001(3)
C11 0.019(3) 0.039(4) 0.034(4) 0.014(3) 0.003(3) 0.001(3)
C12 0.024(4) 0.036(4) 0.020(3) 0.009(3) 0.000(3) -0.001(3)
C13 0.026(3) 0.016(3) 0.013(3) 0.000(2) 0.001(2) -0.002(2)
C14 0.028(4) 0.022(3) 0.019(3) 0.005(3) 0.001(3) 0.000(3)
C15 0.043(5) 0.046(5) 0.026(4) 0.018(4) -0.008(3) -0.010(4)
C16 0.016(3) 0.020(3) 0.013(3) -0.003(2) 0.002(2) 0.005(2)
C17 0.019(3) 0.026(3) 0.011(3) 0.002(2) 0.000(2) 0.004(3)
C18 0.024(4) 0.035(4) 0.022(3) 0.010(3) -0.009(3) 0.001(3)
C19 0.025(4) 0.038(4) 0.027(4) 0.010(3) -0.008(3) -0.005(3)
C20 0.033(4) 0.075(6) 0.037(4) 0.033(5) -0.017(3) -0.014(4)
C21 0.026(4) 0.055(5) 0.033(4) 0.028(4) -0.012(3) -0.010(3)
C22 0.017(3) 0.041(4) 0.041(4) -0.003(3) -0.003(3) 0.005(3)
C23 0.031(4) 0.055(5) 0.052(4) -0.013(4) 0.002(3) 0.000(3)
C24 0.035(4) 0.062(5) 0.073(5) -0.008(4) 0.003(4) -0.003(4)
C25 0.033(4) 0.073(5) 0.069(5) 0.007(5) 0.009(4) -0.007(4)
C26 0.027(4) 0.077(5) 0.052(4) 0.018(4) 0.002(3) -0.003(4)
C27 0.024(3) 0.061(5) 0.036(4) 0.008(3) 0.001(3) 0.006(3)
C28 0.018(3) 0.027(3) 0.030(3) 0.007(3) 0.006(2) 0.006(2)
C29 0.029(3) 0.033(3) 0.025(3) 0.009(3) 0.001(3) 0.004(3)
C30 0.035(4) 0.044(4) 0.027(3) 0.010(3) -0.003(3) 0.005(3)
C31 0.030(4) 0.049(4) 0.038(4) 0.009(3) -0.006(3) -0.001(3)
C32 0.029(4) 0.038(4) 0.044(4) 0.004(3) 0.002(3) -0.005(3)
C33 0.030(3) 0.031(3) 0.039(4) 0.011(3) 0.005(3) 0.002(3)
C34 0.089(6) 0.075(5) 0.032(4) 0.022(4) 0.012(4) 0.058(5)
C35 0.091(6) 0.076(5) 0.052(5) 0.029(4) 0.026(4) 0.054(5)
C36 0.084(6) 0.072(5) 0.057(5) 0.024(4) 0.018(4) 0.050(5)
C37 0.117(7) 0.094(6) 0.079(6) 0.033(5) 0.019(5) 0.055(6)
C38 0.114(7) 0.095(6) 0.057(5) 0.040(5) 0.026(5) 0.059(5)
C39 0.116(7) 0.098(6) 0.056(5) 0.037(5) 0.035(5) 0.063(5)
C40 0.038(4) 0.027(3) 0.037(4) 0.004(3) 0.016(3) 0.007(3)
C41 0.032(4) 0.038(4) 0.042(4) 0.008(3) 0.009(3) 0.007(3)
C42 0.039(4) 0.051(4) 0.059(4) 0.019(4) 0.019(4) 0.005(3)
C43 0.047(4) 0.048(4) 0.048(4) 0.014(4) 0.022(4) 0.005(3)
C44 0.063(5) 0.044(4) 0.038(4) 0.011(3) 0.016(4) -0.005(4)
C45 0.053(4) 0.039(4) 0.032(4) 0.007(3) 0.011(3) -0.006(3)
C46 0.044(4) 0.028(3) 0.037(4) 0.005(3) 0.014(3) 0.006(3)
C47 0.052(4) 0.034(4) 0.042(4) -0.007(3) 0.008(4) 0.003(3)
C48 0.056(5) 0.046(4) 0.039(4) -0.007(4) 0.003(4) -0.005(4)
C49 0.070(5) 0.046(4) 0.041(4) -0.006(4) 0.009(4) -0.006(4)
C50 0.066(5) 0.035(4) 0.047(4) -0.008(4) 0.018(4) 0.002(4)
C51 0.058(5) 0.032(4) 0.043(4) -0.002(3) 0.019(4) 0.004(3)
C52 0.034(4) 0.030(5) 0.028(5) 0.010(4) 0.001(5) 0.004(4)
C53 0.038(4) 0.032(4) 0.030(4) 0.011(4) 0.001(4) 0.006(4)
C54 0.042(5) 0.038(5) 0.029(4) 0.016(4) 0.002(4) 0.006(4)
C55 0.042(5) 0.037(5) 0.033(4) 0.015(4) -0.001(4) 0.008(4)
C56 0.041(5) 0.036(5) 0.036(5) 0.015(4) -0.002(4) 0.008(4)
C57 0.041(5) 0.032(5) 0.030(5) 0.011(4) 0.000(4) 0.006(4)
C52A 0.037(5) 0.029(5) 0.026(5) 0.014(5) 0.001(5) 0.005(4)
C53A 0.034(5) 0.029(5) 0.024(5) 0.009(4) 0.000(4) 0.009(4)
C54A 0.042(5) 0.040(5) 0.030(4) 0.015(4) 0.001(4) 0.006(4)
C55A 0.045(6) 0.042(5) 0.033(5) 0.016(5) 0.002(5) 0.005(5)
C56A 0.041(5) 0.037(4) 0.033(4) 0.014(4) 0.002(4) 0.008(4)
C57A 0.037(5) 0.036(5) 0.031(5) 0.008(4) 0.002(4) 0.004(4)
Dy2 0.02511(18) 0.0400(2) 0.01280(15) 0.00696(14) -0.00148(12) -0.01462(14)
P3 0.0327(11) 0.0528(13) 0.0178(9) -0.0069(9) 0.0072(8) -0.0102(9)
P4 0.0333(10) 0.0294(10) 0.0350(10) 0.0156(8) -0.0143(8) -0.0023(8)
O5 0.047(3) 0.065(4) 0.017(2) 0.022(3) -0.006(2) -0.034(3)
O6 0.021(2) 0.034(3) 0.010(2) -0.0003(19) -0.0043(17) -0.0153(19)
O7 0.030(3) 0.052(3) 0.028(3) -0.011(2) 0.009(2) -0.013(2)
O8 0.038(3) 0.028(3) 0.016(2) 0.002(2) -0.004(2) -0.009(2)
N8 0.027(3) 0.038(3) 0.010(2) 0.010(2) 0.004(2) -0.005(2)
N9 0.025(3) 0.033(3) 0.012(2) 0.004(2) -0.003(2) -0.005(2)
N10 0.021(3) 0.014(2) 0.017(2) -0.002(2) -0.007(2) 0.001(2)
N11 0.023(3) 0.026(3) 0.013(2) 0.004(2) 0.001(2) -0.002(2)
N12 0.019(3) 0.034(3) 0.011(2) 0.002(2) 0.000(2) -0.001(2)
N13 0.045(4) 0.038(4) 0.028(3) 0.014(3) 0.017(3) -0.001(3)
N14 0.016(3) 0.038(3) 0.022(3) 0.002(3) -0.002(2) -0.003(2)
C61 0.039(4) 0.043(4) 0.021(3) 0.013(3) 0.004(3) -0.008(3)
C62 0.052(5) 0.048(5) 0.024(4) 0.017(4) 0.010(3) 0.004(4)
C63 0.046(5) 0.044(5) 0.021(4) 0.011(3) 0.007(3) -0.015(4)
C64 0.046(5) 0.047(5) 0.019(3) 0.009(3) 0.005(3) -0.017(4)
C65 0.035(4) 0.034(4) 0.016(3) 0.008(3) 0.006(3) -0.009(3)
C66 0.040(4) 0.041(4) 0.011(3) 0.012(3) 0.002(3) -0.012(3)
C67 0.029(4) 0.042(4) 0.028(4) 0.017(3) -0.003(3) -0.006(3)
C68 0.018(3) 0.028(3) 0.012(3) 0.001(3) 0.003(2) -0.005(3)
C69 0.021(3) 0.021(3) 0.016(3) 0.001(2) 0.004(2) -0.004(2)
C70 0.017(3) 0.029(3) 0.022(3) 0.008(3) 0.001(2) -0.006(3)
C71 0.021(3) 0.030(4) 0.024(3) 0.010(3) 0.009(3) -0.002(3)
C72 0.030(4) 0.023(3) 0.011(3) 0.002(2) 0.001(2) -0.004(3)
C73 0.026(3) 0.015(3) 0.012(3) 0.003(2) 0.004(2) 0.000(2)
C74 0.023(3) 0.020(3) 0.015(3) 0.003(2) 0.001(2) -0.002(3)
C75 0.030(4) 0.042(4) 0.027(4) 0.019(3) -0.015(3) -0.012(3)
C76 0.019(3) 0.028(3) 0.014(3) 0.000(3) 0.002(2) -0.004(3)
C77 0.018(3) 0.026(3) 0.015(3) -0.002(3) 0.005(2) 0.000(3)
C78 0.026(4) 0.036(4) 0.028(4) 0.007(3) -0.001(3) -0.006(3)
C79 0.024(4) 0.037(4) 0.036(4) 0.014(3) -0.006(3) -0.006(3)
C80 0.034(4) 0.061(5) 0.027(4) 0.021(4) -0.010(3) -0.002(4)
C81 0.031(4) 0.046(5) 0.029(4) 0.017(3) -0.001(3) -0.012(3)
C82 0.035(4) 0.054(4) 0.036(4) 0.000(4) 0.007(3) -0.011(3)
C83 0.047(5) 0.076(5) 0.051(5) -0.014(4) 0.020(4) -0.029(4)
C84 0.053(5) 0.086(6) 0.072(5) -0.012(5) 0.019(4) -0.030(5)
C85 0.046(5) 0.094(6) 0.069(5) 0.011(5) 0.016(4) -0.023(5)
C86 0.029(4) 0.080(5) 0.041(4) 0.017(4) 0.010(3) -0.003(4)
C87 0.034(4) 0.067(5) 0.031(4) 0.015(3) 0.010(3) 0.000(3)
C88 0.032(4) 0.041(4) 0.033(4) 0.007(3) 0.007(3) -0.001(3)
C89 0.034(4) 0.040(4) 0.040(4) 0.012(3) 0.005(3) 0.001(3)
C90 0.045(4) 0.051(4) 0.038(4) 0.020(3) -0.001(3) 0.001(3)
C91 0.043(4) 0.043(4) 0.041(4) 0.016(3) -0.004(3) 0.001(3)
C92 0.048(4) 0.038(4) 0.032(4) 0.007(3) -0.002(3) -0.010(3)
C93 0.040(4) 0.052(4) 0.031(4) 0.008(3) 0.006(3) -0.014(3)
C94 0.049(4) 0.079(6) 0.023(4) 0.006(4) 0.006(3) -0.005(4)
C95 0.058(5) 0.091(6) 0.027(4) 0.018(4) 0.009(4) -0.007(4)
C96 0.080(6) 0.103(7) 0.042(5) 0.025(5) 0.009(4) -0.005(5)
C97 0.087(6) 0.124(7) 0.041(5) 0.026(5) 0.003(5) -0.003(6)
C98 0.081(6) 0.120(7) 0.034(4) 0.010(5) -0.007(4) 0.000(6)
C99 0.069(5) 0.099(6) 0.026(4) 0.003(4) -0.002(4) -0.002(5)
C100 0.031(4) 0.030(3) 0.044(4) 0.010(3) -0.002(3) 0.004(3)
C101 0.028(4) 0.045(4) 0.055(4) -0.006(4) 0.006(3) -0.002(3)
C102 0.039(4) 0.052(5) 0.070(5) -0.010(4) 0.017(4) 0.000(4)
C103 0.050(5) 0.044(4) 0.074(5) 0.003(4) 0.027(4) 0.000(4)
C104 0.054(5) 0.046(4) 0.066(5) 0.017(4) 0.013(4) 0.002(4)
C105 0.043(4) 0.039(4) 0.061(5) 0.024(4) 0.000(4) -0.001(3)
C106 0.038(4) 0.035(4) 0.060(5) 0.006(4) -0.005(4) 0.005(3)
C107 0.048(5) 0.044(4) 0.067(5) -0.006(4) -0.018(4) 0.014(4)
C108 0.047(5) 0.052(5) 0.060(5) -0.015(4) -0.018(4) 0.009(4)
C109 0.063(5) 0.047(5) 0.062(5) -0.008(4) -0.013(4) 0.006(4)
C110 0.060(5) 0.042(4) 0.069(5) -0.002(4) 0.000(4) 0.008(4)
C111 0.043(4) 0.031(4) 0.063(5) 0.012(4) 0.006(4) 0.008(3)
C112 0.039(5) 0.045(5) 0.032(5) 0.020(4) -0.003(5) 0.007(5)
C113 0.045(5) 0.041(5) 0.034(6) 0.017(5) 0.001(5) 0.007(5)
C114 0.052(5) 0.047(5) 0.034(5) 0.019(4) 0.004(5) 0.004(5)
C115 0.055(5) 0.046(6) 0.036(5) 0.017(5) -0.003(5) 0.007(5)
C116 0.051(5) 0.043(6) 0.035(5) 0.015(5) -0.010(5) 0.011(5)
C117 0.041(5) 0.041(5) 0.032(5) 0.017(4) -0.002(4) 0.008(4)
C12A 0.039(5) 0.040(5) 0.028(5) 0.016(4) 0.001(5) 0.009(5)
C13A 0.047(5) 0.049(6) 0.034(6) 0.021(5) 0.002(5) 0.007(5)
C14A 0.054(5) 0.049(5) 0.037(5) 0.020(4) 0.003(5) 0.006(5)
C15A 0.058(5) 0.047(6) 0.038(5) 0.017(5) -0.006(5) 0.006(5)
C16A 0.053(5) 0.044(6) 0.038(5) 0.018(5) -0.011(5) 0.008(5)
C17A 0.044(5) 0.041(5) 0.032(5) 0.020(4) -0.010(4) 0.007(5)
S1 0.0315(10) 0.0388(10) 0.0442(11) 0.0071(9) -0.0117(8) -0.0018(8)
O9 0.066(4) 0.064(4) 0.076(4) 0.014(3) -0.046(3) 0.002(3)
O10 0.040(3) 0.050(3) 0.041(3) 0.016(3) -0.003(2) -0.010(3)
O11 0.033(3) 0.035(3) 0.048(3) 0.009(2) 0.003(2) 0.003(2)
C118 0.042(3) 0.065(3) 0.060(4) -0.002(4) 0.002(4) 0.003(3)
F1 0.046(5) 0.083(4) 0.053(5) 0.001(4) 0.011(4) 0.003(4)
F2 0.056(4) 0.068(4) 0.070(5) -0.010(4) 0.001(4) 0.012(3)
F3 0.040(4) 0.074(4) 0.070(5) -0.006(4) 0.012(4) -0.006(3)
C18A 0.043(3) 0.065(3) 0.060(4) -0.001(4) 0.003(4) 0.002(3)
F1A 0.045(4) 0.078(4) 0.062(5) -0.002(4) 0.009(4) 0.002(4)
F2A 0.057(5) 0.064(5) 0.069(6) -0.006(5) 0.000(5) 0.011(4)
F3A 0.039(5) 0.072(5) 0.065(5) 0.000(5) 0.008(5) 0.001(4)
S2 0.0611(15) 0.108(2) 0.0670(15) 0.0655(16) 0.0300(12) 0.0255(14)
C119 0.089(4) 0.109(4) 0.125(4) 0.076(4) 0.039(4) 0.035(4)
O12 0.053(4) 0.087(4) 0.070(4) 0.053(3) 0.034(3) 0.025(3)
O13 0.056(4) 0.122(5) 0.086(4) 0.064(4) 0.020(3) -0.004(4)
O14 0.083(5) 0.135(6) 0.066(4) 0.071(4) 0.013(4) -0.004(4)
F4 0.123(6) 0.109(5) 0.180(6) 0.085(5) 0.041(5) 0.041(4)
F5 0.127(6) 0.123(5) 0.126(6) 0.054(5) 0.062(5) 0.046(5)
F6 0.073(4) 0.126(5) 0.167(6) 0.086(5) 0.049(4) 0.036(4)
S3 0.0387(16) 0.073(2) 0.058(2) 0.053(2) 0.0140(15) 0.0099(17)
C120 0.061(3) 0.080(4) 0.074(3) 0.051(3) 0.017(3) 0.016(3)
O15 0.041(4) 0.075(5) 0.065(4) 0.039(4) 0.012(4) 0.008(4)
O16 0.052(3) 0.076(4) 0.063(4) 0.049(3) 0.014(3) 0.014(3)
O17 0.040(4) 0.064(5) 0.061(4) 0.049(4) 0.017(3) 0.006(4)
F7 0.057(4) 0.087(4) 0.086(4) 0.047(4) 0.018(4) 0.012(4)
F8 0.078(4) 0.083(4) 0.088(4) 0.043(4) 0.020(4) 0.022(4)
F9 0.074(5) 0.098(5) 0.073(5) 0.047(4) 0.018(4) 0.020(4)
S3A 0.040(2) 0.065(3) 0.057(3) 0.047(2) 0.014(2) 0.023(2)
C20A 0.053(3) 0.077(3) 0.072(3) 0.048(3) 0.016(3) 0.016(3)
O15A 0.039(4) 0.072(5) 0.067(5) 0.043(5) 0.013(4) 0.010(5)
O16A 0.057(4) 0.073(5) 0.059(4) 0.047(4) 0.015(4) 0.012(4)
O17A 0.040(4) 0.063(5) 0.059(4) 0.053(5) 0.013(4) 0.024(5)
F7A 0.060(5) 0.093(6) 0.101(6) 0.045(5) 0.011(5) 0.015(5)
F8A 0.063(4) 0.077(4) 0.080(4) 0.047(4) 0.014(4) 0.020(4)
F9A 0.066(4) 0.087(4) 0.078(4) 0.042(4) 0.018(4) 0.014(4)
S4 0.0229(15) 0.0348(18) 0.0371(16) 0.0061(15) 0.0000(12) -0.0002(13)
C121 0.044(3) 0.060(3) 0.058(3) 0.002(3) -0.005(3) 0.003(3)
O18 0.037(4) 0.045(4) 0.050(4) 0.001(4) 0.015(4) -0.004(4)
O19 0.030(4) 0.052(4) 0.038(4) 0.008(4) -0.009(3) 0.000(4)
O20 0.026(5) 0.041(5) 0.033(4) 0.008(4) -0.001(4) -0.001(4)
F10 0.065(4) 0.063(4) 0.069(5) 0.005(4) -0.010(4) -0.006(4)
F11 0.056(4) 0.081(4) 0.083(5) 0.002(4) -0.008(4) 0.015(4)
F12 0.065(4) 0.071(4) 0.075(4) -0.007(4) -0.002(4) 0.003(3)
S4A 0.0337(19) 0.051(2) 0.0396(19) 0.0091(19) -0.0053(16) -0.0011(18)
C21A 0.042(3) 0.059(3) 0.055(3) 0.002(3) -0.002(3) 0.002(3)
O18A 0.058(4) 0.064(4) 0.060(4) 0.006(4) -0.015(4) -0.008(4)
O19A 0.027(5) 0.042(5) 0.034(4) 0.010(4) -0.005(4) -0.001(4)
O20A 0.032(4) 0.048(4) 0.037(4) 0.005(4) -0.007(3) 0.000(4)
F10A 0.059(4) 0.065(5) 0.062(5) -0.004(4) 0.011(4) -0.019(4)
F11A 0.050(5) 0.070(5) 0.051(5) -0.011(5) -0.002(4) 0.006(4)
F12A 0.051(4) 0.086(4) 0.072(4) -0.010(4) -0.006(4) 0.019(4)

loop_
_atom_type_symbol
_atom_type_description
_atom_type_scat_dispersion_real
_atom_type_scat_dispersion_imag
_atom_type_scat_source
C C 0.0033 0.0016 'International Tables Vol C Tables 4.2.6.8 and 6.1.1.4'
H H 0.0000 0.0000 'International Tables Vol C Tables 4.2.6.8 and 6.1.1.4'
N N 0.0061 0.0033 'International Tables Vol C Tables 4.2.6.8 and 6.1.1.4'
O O 0.0106 0.0060 'International Tables Vol C Tables 4.2.6.8 and 6.1.1.4'
Dy Dy -0.1892 4.4098 'International Tables Vol C Tables 4.2.6.8 and 6.1.1.4'
P P 0.1023 0.0942 'International Tables Vol C Tables 4.2.6.8 and 6.1.1.4'
S S 0.1246 0.1234 'International Tables Vol C Tables 4.2.6.8 and 6.1.1.4'
F F 0.0171 0.0103 'International Tables Vol C Tables 4.2.6.8 and 6.1.1.4'

loop_
_geom_angle_atom_site_label_1
_geom_angle_atom_site_label_2
_geom_angle_atom_site_label_3
_geom_angle
_geom_angle_site_symmetry_1
_geom_angle_site_symmetry_3
_geom_angle_publ_flag
O4 Dy1 O3 175.28(16) . . ?
O4 Dy1 O2 89.04(15) . . ?
O3 Dy1 O2 87.75(15) . . ?
O4 Dy1 O1 94.42(17) . . ?
O3 Dy1 O1 89.55(18) . . ?
O2 Dy1 O1 100.11(15) . . ?
O4 Dy1 N3 88.03(16) . . ?
O3 Dy1 N3 91.38(17) . . ?
O2 Dy1 N3 130.05(16) . . ?
O1 Dy1 N3 129.84(15) . . ?
O4 Dy1 N2 92.42(15) . . ?
O3 Dy1 N2 91.55(16) . . ?
O2 Dy1 N2 165.39(17) . . ?
O1 Dy1 N2 65.29(16) . . ?
N3 Dy1 N2 64.55(17) . . ?
O4 Dy1 N4 88.13(16) . . ?
O3 Dy1 N4 87.38(17) . . ?
O2 Dy1 N4 65.15(16) . . ?
O1 Dy1 N4 165.03(16) . . ?
N3 Dy1 N4 64.92(16) . . ?
N2 Dy1 N4 129.42(17) . . ?
O3 P1 C28 108.4(3) . . ?
O3 P1 C22 108.5(3) . . ?
C28 P1 C22 107.9(3) . . ?
O3 P1 C34 110.1(4) . . ?
C28 P1 C34 111.8(4) . . ?
C22 P1 C34 110.0(5) . . ?
O4 P2 C52A 114.1(8) . . ?
O4 P2 C40 110.0(3) . . ?
C52A P2 C40 105.9(11) . . ?
O4 P2 C46 108.7(3) . . ?
C52A P2 C46 106.7(9) . . ?
C40 P2 C46 111.4(4) . . ?
O4 P2 C52 104.8(7) . . ?
C40 P2 C52 109.9(8) . . ?
C46 P2 C52 112.0(8) . . ?
C6 O1 Dy1 120.0(4) . . ?
C16 O2 Dy1 120.6(4) . . ?
P1 O3 Dy1 160.7(3) . . ?
P2 O4 Dy1 173.9(3) . . ?
C6 N1 N2 108.6(5) . . ?
C8 N2 N1 117.0(5) . . ?
C8 N2 Dy1 124.4(4) . . ?
N1 N2 Dy1 118.6(3) . . ?
C13 N3 C9 117.5(5) . . ?
C13 N3 Dy1 121.3(4) . . ?
C9 N3 Dy1 121.0(4) . . ?
C14 N4 N5 119.3(5) . . ?
C14 N4 Dy1 122.8(4) . . ?
N5 N4 Dy1 117.9(4) . . ?
C16 N5 N4 108.9(5) . . ?
C2 N6 C3 120.8(6) . . ?
C20 N7 C19 118.0(6) . . ?
C2 C1 C5 119.4(6) . . ?
N6 C2 C1 120.9(6) . . ?
N6 C3 C4 120.6(6) . . ?
C5 C4 C3 119.8(6) . . ?
C4 C5 C1 118.4(6) . . ?
C4 C5 C6 118.9(6) . . ?
C1 C5 C6 122.7(6) . . ?
O1 C6 N1 127.5(6) . . ?
O1 C6 C5 117.5(5) . . ?
N1 C6 C5 114.9(5) . . ?
N2 C8 C9 114.6(5) . . ?
N2 C8 C7 124.4(6) . . ?
C9 C8 C7 121.0(5) . . ?
N3 C9 C10 122.1(6) . . ?
N3 C9 C8 115.3(5) . . ?
C10 C9 C8 122.6(5) . . ?
C11 C10 C9 118.9(6) . . ?
C10 C11 C12 119.9(6) . . ?
C13 C12 C11 118.7(6) . . ?
N3 C13 C12 122.8(6) . . ?
N3 C13 C14 115.3(5) . . ?
C12 C13 C14 121.8(6) . . ?
N4 C14 C13 115.4(6) . . ?
N4 C14 C15 124.7(6) . . ?
C13 C14 C15 119.9(6) . . ?
O2 C16 N5 127.4(5) . . ?
O2 C16 C17 116.0(5) . . ?
N5 C16 C17 116.6(5) . . ?
C18 C17 C21 118.1(6) . . ?
C18 C17 C16 118.5(6) . . ?
C21 C17 C16 123.4(6) . . ?
C17 C18 C19 119.9(6) . . ?
N7 C19 C18 122.0(7) . . ?
N7 C20 C21 123.6(7) . . ?
C20 C21 C17 118.5(7) . . ?
C23 C22 C27 109.5(6) . . ?
C23 C22 P1 114.2(6) . . ?
C27 C22 P1 115.8(6) . . ?
C24 C23 C22 111.0(8) . . ?
C23 C24 C25 111.5(9) . . ?
C26 C25 C24 111.4(8) . . ?
C25 C26 C27 112.5(8) . . ?
C26 C27 C22 111.2(7) . . ?
C33 C28 C29 110.1(6) . . ?
C33 C28 P1 109.9(5) . . ?
C29 C28 P1 109.8(5) . . ?
C30 C29 C28 112.0(6) . . ?
C31 C30 C29 111.8(6) . . ?
C32 C31 C30 110.4(6) . . ?
C31 C32 C33 112.4(7) . . ?
C32 C33 C28 112.1(6) . . ?
C39 C34 C35 119.4(9) . . ?
C39 C34 P1 114.2(7) . . ?
C35 C34 P1 117.8(6) . . ?
C34 C35 C36 114.2(8) . . ?
C37 C36 C35 114.4(10) . . ?
C36 C37 C38 112.0(11) . . ?
C39 C38 C37 110.5(10) . . ?
C34 C39 C38 114.7(10) . . ?
C45 C40 C41 109.3(6) . . ?
C45 C40 P2 111.6(6) . . ?
C41 C40 P2 110.7(5) . . ?
C42 C41 C40 112.3(7) . . ?
C43 C42 C41 112.8(7) . . ?
C42 C43 C44 111.2(8) . . ?
C43 C44 C45 111.7(7) . . ?
C44 C45 C40 112.3(8) . . ?
C47 C46 C51 112.5(7) . . ?
C47 C46 P2 112.5(5) . . ?
C51 C46 P2 113.8(6) . . ?
C46 C47 C48 110.2(7) . . ?
C49 C48 C47 111.8(8) . . ?
C50 C49 C48 110.8(8) . . ?
C49 C50 C51 112.8(8) . . ?
C50 C51 C46 109.7(7) . . ?
C53 C52 C57 113.3(18) . . ?
C53 C52 P2 110.7(16) . . ?
C57 C52 P2 118.4(12) . . ?
C52 C53 C54 110.2(14) . . ?
C55 C54 C53 110.3(12) . . ?
C56 C55 C54 111.2(13) . . ?
C55 C56 C57 112.2(12) . . ?
C52 C57 C56 110.1(13) . . ?
C53A C52A C57A 107.1(17) . . ?
C53A C52A P2 108.1(17) . . ?
C57A C52A P2 112.8(18) . . ?
C54A C53A C52A 113.1(16) . . ?
C55A C54A C53A 110.3(14) . . ?
C54A C55A C56A 112.0(15) . . ?
C55A C56A C57A 111.6(15) . . ?
C56A C57A C52A 109.6(15) . . ?
O8 Dy2 O7 175.11(19) . . ?
O8 Dy2 O5 95.8(2) . . ?
O7 Dy2 O5 88.9(2) . . ?
O8 Dy2 O6 90.11(17) . . ?
O7 Dy2 O6 90.61(18) . . ?
O5 Dy2 O6 98.80(17) . . ?
O8 Dy2 N10 87.18(17) . . ?
O7 Dy2 N10 88.68(18) . . ?
O5 Dy2 N10 130.38(17) . . ?
O6 Dy2 N10 130.78(17) . . ?
O8 Dy2 N9 90.74(18) . . ?
O7 Dy2 N9 89.9(2) . . ?
O5 Dy2 N9 65.59(18) . . ?
O6 Dy2 N9 164.37(17) . . ?
N10 Dy2 N9 64.85(18) . . ?
O8 Dy2 N11 86.74(18) . . ?
O7 Dy2 N11 89.2(2) . . ?
O5 Dy2 N11 164.01(18) . . ?
O6 Dy2 N11 65.36(16) . . ?
N10 Dy2 N11 65.42(17) . . ?
N9 Dy2 N11 130.27(18) . . ?
O7 P3 C94 110.3(4) . . ?
O7 P3 C82 108.7(4) . . ?
C94 P3 C82 109.1(5) . . ?
O7 P3 C88 108.2(3) . . ?
C94 P3 C88 113.7(4) . . ?
C82 P3 C88 106.7(4) . . ?
O8 P4 C12A 119.1(7) . . ?
O8 P4 C100 109.8(3) . . ?
C12A P4 C100 106.5(6) . . ?
O8 P4 C106 109.7(3) . . ?
C12A P4 C106 100.3(7) . . ?
C100 P4 C106 111.0(4) . . ?
O8 P4 C112 98.2(7) . . ?
C100 P4 C112 113.0(6) . . ?
C106 P4 C112 114.3(7) . . ?
C66 O5 Dy2 119.7(4) . . ?
C76 O6 Dy2 120.6(4) . . ?
P3 O7 Dy2 160.5(4) . . ?
P4 O8 Dy2 173.6(3) . . ?
C66 N8 N9 109.0(5) . . ?
C68 N9 N8 118.3(5) . . ?
C68 N9 Dy2 123.3(4) . . ?
N8 N9 Dy2 118.3(4) . . ?
C69 N10 C73 115.7(5) . . ?
C69 N10 Dy2 122.1(4) . . ?
C73 N10 Dy2 121.5(4) . . ?
C74 N11 N12 118.8(5) . . ?
C74 N11 Dy2 122.9(4) . . ?
N12 N11 Dy2 118.3(4) . . ?
C76 N12 N11 108.7(5) . . ?
C63 N13 C62 118.9(6) . . ?
C79 N14 C80 120.3(6) . . ?
C65 C61 C62 119.1(7) . . ?
N13 C62 C61 122.4(7) . . ?
N13 C63 C64 121.3(7) . . ?
C63 C64 C65 120.0(7) . . ?
C61 C65 C64 118.3(7) . . ?
C61 C65 C66 122.9(6) . . ?
C64 C65 C66 118.8(6) . . ?
O5 C66 N8 127.3(6) . . ?
O5 C66 C65 116.7(6) . . ?
N8 C66 C65 115.9(6) . . ?
N9 C68 C69 115.0(5) . . ?
N9 C68 C67 124.6(6) . . ?
C69 C68 C67 120.4(5) . . ?
N10 C69 C70 123.8(6) . . ?
N10 C69 C68 114.3(5) . . ?
C70 C69 C68 121.8(6) . . ?
C71 C70 C69 118.7(6) . . ?
C70 C71 C72 119.6(6) . . ?
C73 C72 C71 118.6(6) . . ?
N10 C73 C72 123.5(6) . . ?
N10 C73 C74 114.6(5) . . ?
C72 C73 C74 121.8(5) . . ?
N11 C74 C73 115.0(5) . . ?
N11 C74 C75 124.9(6) . . ?
C73 C74 C75 120.1(5) . . ?
O6 C76 N12 126.9(6) . . ?
O6 C76 C77 116.0(6) . . ?
N12 C76 C77 117.1(6) . . ?
C78 C77 C81 118.3(6) . . ?
C78 C77 C76 118.3(6) . . ?
C81 C77 C76 123.4(6) . . ?
C77 C78 C79 119.1(7) . . ?
N14 C79 C78 121.5(7) . . ?
N14 C80 C81 121.4(7) . . ?
C80 C81 C77 119.4(7) . . ?
C87 C82 C83 108.9(7) . . ?
C87 C82 P3 114.4(6) . . ?
C83 C82 P3 115.0(6) . . ?
C84 C83 C82 110.6(9) . . ?
C83 C84 C85 111.4(10) . . ?
C86 C85 C84 110.6(8) . . ?
C87 C86 C85 112.2(8) . . ?
C86 C87 C82 111.3(8) . . ?
C89 C88 C93 108.8(7) . . ?
C89 C88 P3 112.2(6) . . ?
C93 C88 P3 110.9(5) . . ?
C88 C89 C90 112.5(7) . . ?
C91 C90 C89 112.3(7) . . ?
C90 C91 C92 111.2(7) . . ?
C91 C92 C93 111.4(7) . . ?
C92 C93 C88 111.8(7) . . ?
C95 C94 C99 108.0(8) . . ?
C95 C94 P3 114.3(7) . . ?
C99 C94 P3 110.0(8) . . ?
C96 C95 C94 111.4(8) . . ?
C97 C96 C95 110.2(11) . . ?
C98 C97 C96 111.1(10) . . ?
C97 C98 C99 111.7(10) . . ?
C98 C99 C94 110.8(10) . . ?
C105 C100 C101 108.7(7) . . ?
C105 C100 P4 112.4(6) . . ?
C101 C100 P4 111.2(6) . . ?
C102 C101 C100 112.6(7) . . ?
C103 C102 C101 112.3(8) . . ?
C102 C103 C104 110.9(8) . . ?
C105 C104 C103 112.8(8) . . ?
C104 C105 C100 111.7(8) . . ?
C107 C106 C111 112.8(8) . . ?
C107 C106 P4 113.7(6) . . ?
C111 C106 P4 116.2(6) . . ?
C106 C107 C108 112.0(8) . . ?
C107 C108 C109 110.5(8) . . ?
C110 C109 C108 111.8(9) . . ?
C109 C110 C111 113.2(8) . . ?
C110 C111 C106 111.0(8) . . ?
C117 C112 C113 111.8(14) . . ?
C117 C112 P4 114.7(13) . . ?
C113 C112 P4 115.3(11) . . ?
C112 C113 C114 110.7(15) . . ?
C115 C114 C113 110.4(15) . . ?
C114 C115 C116 113.1(16) . . ?
C117 C116 C115 109.7(16) . . ?
C112 C117 C116 111.4(15) . . ?
C17A C12A C13A 111.7(15) . . ?
C17A C12A P4 113.9(12) . . ?
C13A C12A P4 104.8(12) . . ?
C12A C13A C14A 112.5(16) . . ?
C15A C14A C13A 111.2(16) . . ?
C16A C15A C14A 108.9(16) . . ?
C15A C16A C17A 113.2(18) . . ?
C12A C17A C16A 112.1(15) . . ?
O9 S1 O11 114.8(4) . . ?
O9 S1 O10 115.4(4) . . ?
O11 S1 O10 114.5(4) . . ?
O9 S1 C18A 95.8(12) . . ?
O11 S1 C18A 108.7(15) . . ?
O10 S1 C18A 105.1(12) . . ?
O9 S1 C118 107.9(8) . . ?
O11 S1 C118 100.7(9) . . ?
O10 S1 C118 101.0(7) . . ?
F2 C118 F3 111.3(19) . . ?
F2 C118 F1 103.4(16) . . ?
F3 C118 F1 107.5(19) . . ?
F2 C118 S1 113.1(17) . . ?
F3 C118 S1 113.3(14) . . ?
F1 C118 S1 107.5(14) . . ?
F1A C18A F3A 105(3) . . ?
F1A C18A F2A 111(2) . . ?
F3A C18A F2A 104(3) . . ?
F1A C18A S1 113(2) . . ?
F3A C18A S1 111(2) . . ?
F2A C18A S1 112(3) . . ?
O12 S2 O14 117.8(6) . . ?
O12 S2 O13 113.1(5) . . ?
O14 S2 O13 114.3(5) . . ?
O12 S2 C119 103.2(5) . . ?
O14 S2 C119 102.9(7) . . ?
O13 S2 C119 103.0(7) . . ?
F4 C119 F5 109.7(15) . . ?
F4 C119 F6 107.7(12) . . ?
F5 C119 F6 106.8(12) . . ?
F4 C119 S2 112.5(10) . . ?
F5 C119 S2 110.0(10) . . ?
F6 C119 S2 109.9(12) . . ?
O16 S3 O17 114.1(8) . . ?
O16 S3 O15 116.3(7) . . ?
O17 S3 O15 114.4(8) . . ?
O16 S3 C120 102.6(9) . . ?
O17 S3 C120 106.1(9) . . ?
O15 S3 C120 101.1(10) . . ?
F8 C120 F7 107.1(18) . . ?
F8 C120 F9 109(2) . . ?
F7 C120 F9 103.1(15) . . ?
F8 C120 S3 116.2(14) . . ?
F7 C120 S3 109.7(17) . . ?
F9 C120 S3 110.6(15) . . ?
O17A S3A O16A 116.8(12) . . ?
O17A S3A O15A 113.6(12) . . ?
O16A S3A O15A 111.5(11) . . ?
O17A S3A C20A 106.5(12) . . ?
O16A S3A C20A 103.5(12) . . ?
O15A S3A C20A 103.3(13) . . ?
F8A C20A F7A 109(2) . . ?
F8A C20A F9A 109(2) . . ?
F7A C20A F9A 106(2) . . ?
F8A C20A S3A 113.3(18) . . ?
F7A C20A S3A 110(2) . . ?
F9A C20A S3A 109.6(18) . . ?
O18 S4 O19 113.3(8) . . ?
O18 S4 O20 114(2) . . ?
O19 S4 O20 113.0(18) . . ?
O18 S4 C121 105.9(9) . . ?
O19 S4 C121 104.9(8) . . ?
O20 S4 C121 104.4(14) . . ?
F11 C121 F12 114.4(18) . . ?
F11 C121 F10 109.5(18) . . ?
F12 C121 F10 111.2(16) . . ?
F11 C121 S4 107.7(13) . . ?
F12 C121 S4 108.5(15) . . ?
F10 C121 S4 105.0(14) . . ?
O20A S4A O19A 114.9(19) . . ?
O20A S4A O18A 120.3(10) . . ?
O19A S4A O18A 113.2(19) . . ?
O20A S4A C21A 104.0(10) . . ?
O19A S4A C21A 104(2) . . ?
O18A S4A C21A 96.6(11) . . ?
F10A C21A F11A 106.1(19) . . ?
F10A C21A F12A 116.9(18) . . ?
F11A C21A F12A 103.4(17) . . ?
F10A C21A S4A 109.1(15) . . ?
F11A C21A S4A 112.1(15) . . ?
F12A C21A S4A 109.2(17) . . ?

loop_
_geom_bond_atom_site_label_1
_geom_bond_atom_site_label_2
_geom_bond_distance
_geom_bond_site_symmetry_2
_geom_bond_publ_flag
Dy1 O4 2.221(4) . ?
Dy1 O3 2.224(4) . ?
Dy1 O2 2.273(4) . ?
Dy1 O1 2.303(4) . ?
Dy1 N3 2.433(5) . ?
Dy1 N2 2.454(5) . ?
Dy1 N4 2.460(5) . ?
P1 O3 1.509(5) . ?
P1 C28 1.809(7) . ?
P1 C22 1.815(8) . ?
P1 C34 1.833(8) . ?
P2 O4 1.517(4) . ?
P2 C52A 1.74(3) . ?
P2 C40 1.814(8) . ?
P2 C46 1.837(8) . ?
P2 C52 1.91(2) . ?
O1 C6 1.273(7) . ?
O2 C16 1.267(7) . ?
N1 C6 1.323(8) . ?
N1 N2 1.411(7) . ?
N2 C8 1.287(8) . ?
N3 C13 1.352(8) . ?
N3 C9 1.379(8) . ?
N4 C14 1.290(8) . ?
N4 N5 1.396(7) . ?
N5 C16 1.312(8) . ?
N6 C2 1.335(9) . ?
N6 C3 1.339(9) . ?
N7 C20 1.326(10) . ?
N7 C19 1.328(9) . ?
C1 C2 1.376(9) . ?
C1 C5 1.391(9) . ?
C3 C4 1.379(10) . ?
C4 C5 1.381(9) . ?
C5 C6 1.497(9) . ?
C7 C8 1.507(8) . ?
C8 C9 1.485(9) . ?
C9 C10 1.385(9) . ?
C10 C11 1.380(9) . ?
C11 C12 1.387(9) . ?
C12 C13 1.385(9) . ?
C13 C14 1.493(9) . ?
C14 C15 1.498(9) . ?
C16 C17 1.503(8) . ?
C17 C18 1.361(10) . ?
C17 C21 1.389(9) . ?
C18 C19 1.389(9) . ?
C20 C21 1.374(10) . ?
C22 C23 1.545(10) . ?
C22 C27 1.553(11) . ?
C23 C24 1.525(14) . ?
C24 C25 1.528(14) . ?
C25 C26 1.511(13) . ?
C26 C27 1.524(12) . ?
C28 C33 1.532(9) . ?
C28 C29 1.546(10) . ?
C29 C30 1.527(9) . ?
C30 C31 1.514(11) . ?
C31 C32 1.512(12) . ?
C32 C33 1.522(10) . ?
C34 C39 1.443(14) . ?
C34 C35 1.466(12) . ?
C35 C36 1.506(13) . ?
C36 C37 1.448(17) . ?
C37 C38 1.558(16) . ?
C38 C39 1.527(14) . ?
C40 C45 1.530(12) . ?
C40 C41 1.535(10) . ?
C41 C42 1.513(11) . ?
C42 C43 1.511(13) . ?
C43 C44 1.517(12) . ?
C44 C45 1.525(11) . ?
C46 C47 1.526(12) . ?
C46 C51 1.551(10) . ?
C47 C48 1.544(11) . ?
C48 C49 1.528(13) . ?
C49 C50 1.522(14) . ?
C50 C51 1.529(12) . ?
C52 C53 1.52(3) . ?
C52 C57 1.52(3) . ?
C53 C54 1.560(19) . ?
C54 C55 1.53(2) . ?
C55 C56 1.51(2) . ?
C56 C57 1.524(18) . ?
C52A C53A 1.53(2) . ?
C52A C57A 1.59(3) . ?
C53A C54A 1.53(2) . ?
C54A C55A 1.52(3) . ?
C55A C56A 1.52(3) . ?
C56A C57A 1.55(2) . ?
Dy2 O8 2.221(5) . ?
Dy2 O7 2.225(6) . ?
Dy2 O5 2.276(5) . ?
Dy2 O6 2.277(4) . ?
Dy2 N10 2.399(5) . ?
Dy2 N9 2.451(5) . ?
Dy2 N11 2.457(5) . ?
P3 O7 1.512(6) . ?
P3 C94 1.814(11) . ?
P3 C82 1.818(9) . ?
P3 C88 1.823(8) . ?
P4 O8 1.512(6) . ?
P4 C12A 1.811(17) . ?
P4 C100 1.820(8) . ?
P4 C106 1.830(8) . ?
P4 C112 1.875(16) . ?
O5 C66 1.291(8) . ?
O6 C76 1.288(8) . ?
N8 C66 1.310(9) . ?
N8 N9 1.395(7) . ?
N9 C68 1.289(8) . ?
N10 C69 1.372(8) . ?
N10 C73 1.378(8) . ?
N11 C74 1.288(8) . ?
N11 N12 1.410(7) . ?
N12 C76 1.315(8) . ?
N13 C63 1.339(10) . ?
N13 C62 1.337(10) . ?
N14 C79 1.321(9) . ?
N14 C80 1.325(10) . ?
C61 C65 1.373(10) . ?
C61 C62 1.382(10) . ?
C63 C64 1.378(10) . ?
C64 C65 1.387(10) . ?
C65 C66 1.499(9) . ?
C67 C68 1.497(9) . ?
C68 C69 1.486(9) . ?
C69 C70 1.386(8) . ?
C70 C71 1.386(9) . ?
C71 C72 1.396(9) . ?
C72 C73 1.387(9) . ?
C73 C74 1.499(8) . ?
C74 C75 1.501(9) . ?
C76 C77 1.478(8) . ?
C77 C78 1.381(10) . ?
C77 C81 1.381(10) . ?
C78 C79 1.392(9) . ?
C80 C81 1.384(10) . ?
C82 C87 1.540(11) . ?
C82 C83 1.548(11) . ?
C83 C84 1.534(15) . ?
C84 C85 1.549(15) . ?
C85 C86 1.533(13) . ?
C86 C87 1.517(12) . ?
C88 C89 1.523(11) . ?
C88 C93 1.542(10) . ?
C89 C90 1.529(11) . ?
C90 C91 1.511(12) . ?
C91 C92 1.514(11) . ?
C92 C93 1.524(10) . ?
C94 C95 1.551(14) . ?
C94 C99 1.554(12) . ?
C95 C96 1.539(16) . ?
C96 C97 1.524(15) . ?
C97 C98 1.510(18) . ?
C98 C99 1.532(17) . ?
C100 C105 1.520(11) . ?
C100 C101 1.536(10) . ?
C101 C102 1.523(13) . ?
C102 C103 1.491(15) . ?
C103 C104 1.519(13) . ?
C104 C105 1.514(13) . ?
C106 C107 1.496(12) . ?
C106 C111 1.525(12) . ?
C107 C108 1.533(12) . ?
C108 C109 1.534(14) . ?
C109 C110 1.494(14) . ?
C110 C111 1.520(12) . ?
C112 C117 1.50(2) . ?
C112 C113 1.53(2) . ?
C113 C114 1.56(2) . ?
C114 C115 1.47(3) . ?
C115 C116 1.57(3) . ?
C116 C117 1.52(2) . ?
C12A C17A 1.52(2) . ?
C12A C13A 1.55(3) . ?
C13A C14A 1.55(3) . ?
C14A C15A 1.54(3) . ?
C15A C16A 1.49(3) . ?
C16A C17A 1.56(3) . ?
S1 O9 1.424(7) . ?
S1 O11 1.426(6) . ?
S1 O10 1.430(6) . ?
S1 C18A 1.67(4) . ?
S1 C118 1.92(2) . ?
C118 F2 1.29(3) . ?
C118 F3 1.31(3) . ?
C118 F1 1.41(2) . ?
C18A F1A 1.34(4) . ?
C18A F3A 1.35(4) . ?
C18A F2A 1.35(4) . ?
S2 O12 1.422(7) . ?
S2 O14 1.429(8) . ?
S2 O13 1.446(8) . ?
S2 C119 1.826(15) . ?
C119 F4 1.292(15) . ?
C119 F5 1.322(17) . ?
C119 F6 1.346(16) . ?
S3 O16 1.429(11) . ?
S3 O17 1.430(12) . ?
S3 O15 1.437(13) . ?
S3 C120 1.79(3) . ?
C120 F8 1.30(2) . ?
C120 F7 1.37(3) . ?
C120 F9 1.37(2) . ?
S3A O17A 1.434(18) . ?
S3A O16A 1.461(17) . ?
S3A O15A 1.47(2) . ?
S3A C20A 1.77(3) . ?
C20A F8A 1.34(3) . ?
C20A F7A 1.36(3) . ?
C20A F9A 1.36(3) . ?
S4 O18 1.399(13) . ?
S4 O19 1.432(13) . ?
S4 O20 1.49(3) . ?
S4 C121 1.86(2) . ?
C121 F11 1.31(2) . ?
C121 F12 1.28(2) . ?
C121 F10 1.33(2) . ?
S4A O20A 1.443(14) . ?
S4A O19A 1.38(4) . ?
S4A O18A 1.57(2) . ?
S4A C21A 1.74(2) . ?
C21A F10A 1.36(3) . ?
C21A F11A 1.37(2) . ?
C21A F12A 1.38(3) . ?

loop_
_geom_hbond_atom_site_label_D
_geom_hbond_atom_site_label_H
_geom_hbond_atom_site_label_A
_geom_hbond_distance_DH
_geom_hbond_distance_HA
_geom_hbond_distance_DA
_geom_hbond_angle_DHA
_geom_hbond_site_symmetry_A
_geom_hbond_publ_flag
N6 H6 N13 0.88 1.80 2.677(8) 174.5 2_665 yes
C2 H2 S1 0.95 2.92 3.798(7) 153.9 2_665 yes
C2 H2 O10 0.95 2.42 3.208(9) 139.8 2_665 yes
C2 H2 O11 0.95 2.57 3.429(9) 151.0 2_665 yes
C3 H3 O20^a 0.95 2.25 3.15(4) 158.6 . yes
C3 H3 S4A^b 0.95 2.78 3.710(9) 165.2 . yes
C3 H3 O18A^b 0.95 2.47 3.186(19) 132.6 . yes
C3 H3 O19A^b 0.95 2.22 3.14(4) 163.7 . yes
C10 H10 O11 0.95 2.60 3.520(8) 163.5 1_445 yes
C12 H12 S2 0.95 3.01 3.851(7) 148.7 1_445 yes
C12 H12 O13 0.95 2.42 3.352(10) 168.6 1_445 yes
C12 H12 O14 0.95 2.66 3.252(10) 121.0 1_445 yes
C15 H15A O13 0.98 2.65 3.362(11) 130.2 1_445 yes
C19 H19 O17^a 0.95 2.31 3.214(14) 158.0 . yes
C19 H19 O17A^b 0.95 2.20 3.01(2) 143.1 . yes
C20 H20 O12 0.95 2.47 3.313(10) 147.3 2_766 yes
C23 H23A O2 0.99 2.54 3.525(10) 171.7 . yes
C40 H40 O17A^b 1.00 2.27 3.230(19) 161.4 1_455 yes
C47 H47A O2 0.99 2.54 3.512(9) 166.4 . yes
C51 H51A O15A^b 0.99 2.40 3.27(2) 145.3 1_455 yes
C53^a H53A^a O1 0.99 2.64 3.615(15) 166.8 . yes
C52A^b H52A^b O16A^b 1.00 2.56 3.48(4) 153.7 1_455 yes
N14 H14 N7 0.88 1.82 2.695(7) 171.2 2_766 yes
C62 H62 O20^a 0.95 2.34 3.19(5) 148.4 2_665 yes
C62 H62 O19A^b 0.95 2.35 3.23(5) 153.0 2_665 yes
C63 H63 O10 0.95 2.23 3.120(10) 155.7 . yes
C67 H67A F10A^b 0.98 2.60 3.367(14) 135.0 1_455 yes
C70 H70 S4^a 0.95 2.94 3.768(7) 146.2 1_455 yes
C70 H70 O18^a 0.95 2.56 3.480(13) 163.8 1_455 yes
C70 H70 O19^a 0.95 2.45 3.076(14) 123.7 1_455 yes
C70 H70 O20A^b 0.95 2.54 3.131(16) 120.5 1_455 yes
C72 H72 S3^a 0.95 2.94 3.779(7) 147.9 1_455 yes
C72 H72 O15^a 0.95 2.37 3.314(15) 174.2 1_455 yes
C72 H72 O16^a 0.95 2.65 3.219(12) 118.8 1_455 yes
C72 H72 O15A^b 0.95 2.48 3.41(2) 167.5 1_455 yes
C79 H79 O12 0.95 2.20 3.126(10) 163.2 . yes
C80 H80 O17^a 0.95 2.30 3.208(16) 159.3 2_766 yes
C80 H80 F9^a 0.95 2.64 3.200(14) 118.2 2_766 yes
C80 H80 O17A^b 0.95 2.38 3.21(2) 145.7 2_766 yes
C83 H83A O6 0.99 2.59 3.563(11) 166.1 . yes
C87 H87A S4^a 0.99 2.81 3.567(11) 133.6 . yes
C94 H94 S4^a 1.00 2.99 3.876(10) 148.4 . yes
C94 H94 O19^a 1.00 2.25 3.221(16) 162.9 . yes
C100 H100 O12 1.00 2.55 3.548(10) 176.2 1_455 yes
C107 H10K O6 0.99 2.61 3.583(11) 168.9 . yes
C113^a H11E^a O5 0.99 2.48 3.44(2) 161.4 . yes
